data_1503458
loop_
_publ_author_name
'Bru\~na, Sonia'
'Gonz\'alez-Vadillo, Ana M'
'Nieto, Daniel'
'Pastor, C\'esar J.'
'Cuadrado, Isabel'

_publ_section_title
;
 Redox-Active Macrocyclic and Linear Oligo-Carbosiloxanes Prepared via
 Hydrosilylation from 1,3-Divinyl-1,3-Dimethyl-1,3-Diferrocenyldisiloxane
;
_journal_issue 2
_journal_name_full Macromolecules
_journal_page_first 781
_journal_paper_doi 10.1021/ma202521n
_journal_volume 45
_journal_year 2012
_chemical_formula_sum 'C30 H44 Fe2 O2 Si4'
_chemical_formula_weight 660.71
_chemical_name_systematic
; 
 ? 
;
_space_group_IT_number 14
_symmetry_cell_setting monoclinic
_symmetry_space_group_name_Hall '-P 2yn'
_symmetry_space_group_name_H-M 'P 1 21/n 1'
_atom_sites_solution_hydrogens geom
_atom_sites_solution_primary direct
_atom_sites_solution_secondary difmap
_audit_creation_method SHELXL-97
_cell_angle_alpha 90.00
_cell_angle_beta 101.380(4)
_cell_angle_gamma 90.00
_cell_formula_units_Z 8
_cell_length_a 21.9636(11)
_cell_length_b 12.4959(7)
_cell_length_c 23.6723(16)
_cell_measurement_reflns_used 9930
_cell_measurement_temperature 100(2)
_cell_measurement_theta_max 26.54
_cell_measurement_theta_min 2.31
_cell_volume 6369.2(6)
_computing_cell_refinement 'Bruker SMART'
_computing_data_collection 'Bruker SMART'
_computing_data_reduction 'Bruker SAINT'
_computing_molecular_graphics 'Bruker SHELXTL'
_computing_publication_material 'Bruker SHELXTL'
_computing_structure_refinement 'SHELXL-97 (Sheldrick, 1997)'
_computing_structure_solution 'SHELXS-97 (Sheldrick, 1990)'
_diffrn_ambient_temperature 100(2)
_diffrn_measured_fraction_theta_full 0.994
_diffrn_measured_fraction_theta_max 0.994
_diffrn_measurement_device_type 'CCD area detector'
_diffrn_measurement_method 'phi and omega scans'
_diffrn_radiation_monochromator graphite
_diffrn_radiation_source 'fine-focus sealed tube'
_diffrn_radiation_type MoK\a
_diffrn_radiation_wavelength 0.71073
_diffrn_reflns_av_R_equivalents 0.0942
_diffrn_reflns_av_sigmaI/netI 0.0804
_diffrn_reflns_limit_h_max 26
_diffrn_reflns_limit_h_min -27
_diffrn_reflns_limit_k_max 15
_diffrn_reflns_limit_k_min -15
_diffrn_reflns_limit_l_max 29
_diffrn_reflns_limit_l_min -27
_diffrn_reflns_number 71338
_diffrn_reflns_theta_full 26.14
_diffrn_reflns_theta_max 26.14
_diffrn_reflns_theta_min 1.16
_exptl_absorpt_coefficient_mu 1.087
_exptl_absorpt_correction_T_max 0.8990
_exptl_absorpt_correction_T_min 0.7727
_exptl_absorpt_correction_type multi-scan
_exptl_absorpt_process_details 'SADABS - Bruker Nonius area detector scaling and absorption correction - V2.10'
_exptl_crystal_colour yellow
_exptl_crystal_density_diffrn 1.378
_exptl_crystal_density_method 'not measured'
_exptl_crystal_description prismatic
_exptl_crystal_F_000 2784
_exptl_crystal_size_max 0.25
_exptl_crystal_size_mid 0.12
_exptl_crystal_size_min 0.10
_refine_diff_density_max 0.666
_refine_diff_density_min -0.478
_refine_diff_density_rms 0.119
_refine_ls_extinction_method none
_refine_ls_goodness_of_fit_ref 1.063
_refine_ls_hydrogen_treatment constr
_refine_ls_matrix_type full
_refine_ls_number_parameters 697
_refine_ls_number_reflns 12637
_refine_ls_number_restraints 0
_refine_ls_restrained_S_all 1.063
_refine_ls_R_factor_all 0.0826
_refine_ls_R_factor_gt 0.0470
_refine_ls_shift/su_max 0.001
_refine_ls_shift/su_mean 0.000
_refine_ls_structure_factor_coef Fsqd
_refine_ls_weighting_details 'calc w=1/[\s^2^(Fo^2^)+(0.0616P)^2^+0.0000P] where P=(Fo^2^+2Fc^2^)/3'
_refine_ls_weighting_scheme calc
_refine_ls_wR_factor_gt 0.1051
_refine_ls_wR_factor_ref 0.1307
_reflns_number_gt 8857
_reflns_number_total 12637
_reflns_threshold_expression >2sigma(I)
_cod_data_source_file ma202521n_si_002.cif
_cod_data_source_block datos_0m
_cod_depositor_comments
;
The following automatic conversions were performed:

'_symmetry_cell_setting' value 'Monoclinic' changed to 'monoclinic'
according to /home/saulius/struct/CIF-dictionaries/cif_core.dic
dictionary named 'cif_core.dic' version 2.4.1 from 2010-06-29.

Automatic conversion script
Id: cif_fix_values 1715 2011-07-08 13:25:40Z adriana 
;
_cod_original_sg_symbol_H-M P2(1)/n
_cod_database_code 1503458

loop_
_symmetry_equiv_pos_as_xyz
'x, y, z'
'-x+1/2, y+1/2, -z+1/2'
'-x, -y, -z'
'x-1/2, -y-1/2, z-1/2'

loop_
_atom_site_label
_atom_site_type_symbol
_atom_site_fract_x
_atom_site_fract_y
_atom_site_fract_z
_atom_site_U_iso_or_equiv
_atom_site_adp_type
_atom_site_occupancy
_atom_site_symmetry_multiplicity
_atom_site_calc_flag
_atom_site_refinement_flags
Fe1 Fe 0.26302(2) 0.34100(4) 0.10178(3) 0.01701(14) Uani 1 1 d .
Fe2 Fe 0.57686(2) 0.38951(4) 0.10158(3) 0.01709(14) Uani 1 1 d .
Fe3 Fe 0.31823(2) 0.15129(4) 0.88902(3) 0.01775(14) Uani 1 1 d .
Fe4 Fe 0.63174(2) 0.11837(4) 0.91081(3) 0.01882(14) Uani 1 1 d .
C1 C 0.32222(17) 0.5841(3) 0.2242(2) 0.0272(10) Uani 1 1 d .
H1A H 0.3346 0.6081 0.2642 0.041 Uiso 1 1 calc R
H1B H 0.2779 0.5663 0.2161 0.041 Uiso 1 1 calc R
H1C H 0.3300 0.6413 0.1982 0.041 Uiso 1 1 calc R
C2 C 0.36096(16) 0.3577(3) 0.26583(17) 0.0189(8) Uani 1 1 d .
H2A H 0.3199 0.3227 0.2547 0.023 Uiso 1 1 calc R
H2B H 0.3932 0.3029 0.2648 0.023 Uiso 1 1 calc R
C3 C 0.36831(16) 0.4012(3) 0.32755(17) 0.0191(8) Uani 1 1 d .
H3A H 0.3274 0.4281 0.3329 0.023 Uiso 1 1 calc R
H3B H 0.3970 0.4631 0.3316 0.023 Uiso 1 1 calc R
C4 C 0.35554(16) 0.1754(3) 0.3763(2) 0.0261(10) Uani 1 1 d .
H4A H 0.3585 0.1450 0.3387 0.039 Uiso 1 1 calc R
H4B H 0.3118 0.1871 0.3778 0.039 Uiso 1 1 calc R
H4C H 0.3740 0.1256 0.4069 0.039 Uiso 1 1 calc R
C5 C 0.39139(17) 0.3684(3) 0.45559(18) 0.0244(9) Uani 1 1 d .
H5A H 0.4089 0.3206 0.4875 0.037 Uiso 1 1 calc R
H5B H 0.3476 0.3822 0.4562 0.037 Uiso 1 1 calc R
H5C H 0.4143 0.4361 0.4597 0.037 Uiso 1 1 calc R
C6 C 0.56904(17) 0.3703(3) 0.46417(19) 0.0266(9) Uani 1 1 d .
H6A H 0.5441 0.4344 0.4671 0.040 Uiso 1 1 calc R
H6B H 0.6129 0.3904 0.4686 0.040 Uiso 1 1 calc R
H6C H 0.5642 0.3196 0.4945 0.040 Uiso 1 1 calc R
C7 C 0.58516(16) 0.1824(3) 0.3851(2) 0.0255(10) Uani 1 1 d .
H7A H 0.5783 0.1308 0.4144 0.038 Uiso 1 1 calc R
H7B H 0.6296 0.1979 0.3900 0.038 Uiso 1 1 calc R
H7C H 0.5701 0.1522 0.3466 0.038 Uiso 1 1 calc R
C8 C 0.55070(16) 0.4065(3) 0.33662(17) 0.0196(8) Uani 1 1 d .
H8A H 0.5209 0.4654 0.3380 0.023 Uiso 1 1 calc R
H8B H 0.5930 0.4373 0.3462 0.023 Uiso 1 1 calc R
C9 C 0.53998(16) 0.3633(3) 0.27498(17) 0.0182(8) Uani 1 1 d .
H9A H 0.5098 0.3036 0.2713 0.022 Uiso 1 1 calc R
H9B H 0.5796 0.3342 0.2675 0.022 Uiso 1 1 calc R
C10 C 0.55733(16) 0.5900(3) 0.23263(19) 0.0237(9) Uani 1 1 d .
H10A H 0.5408 0.6430 0.2030 0.036 Uiso 1 1 calc R
H10B H 0.6006 0.5741 0.2309 0.036 Uiso 1 1 calc R
H10C H 0.5553 0.6187 0.2707 0.036 Uiso 1 1 calc R
C11 C 0.34400(15) 0.4184(3) 0.13797(18) 0.0184(8) Uani 1 1 d .
C12 C 0.35623(16) 0.3162(3) 0.11456(18) 0.0210(9) Uani 1 1 d .
H12 H 0.3785 0.2592 0.1358 0.025 Uiso 1 1 calc R
C13 C 0.33019(15) 0.3137(3) 0.05550(18) 0.0217(9) Uani 1 1 d .
H13 H 0.3318 0.2553 0.0302 0.026 Uiso 1 1 calc R
C14 C 0.30084(16) 0.4140(3) 0.04008(18) 0.0229(9) Uani 1 1 d .
H14 H 0.2793 0.4346 0.0028 0.027 Uiso 1 1 calc R
C15 C 0.30958(16) 0.4770(3) 0.09022(19) 0.0232(9) Uani 1 1 d .
H15 H 0.2948 0.5481 0.0921 0.028 Uiso 1 1 calc R
C16 C 0.22351(16) 0.2292(3) 0.1456(2) 0.0283(10) Uani 1 1 d .
H16 H 0.2451 0.1768 0.1710 0.034 Uiso 1 1 calc R
C17 C 0.20203(16) 0.2159(3) 0.0863(2) 0.0250(10) Uani 1 1 d .
H17 H 0.2061 0.1530 0.0649 0.030 Uiso 1 1 calc R
C18 C 0.17316(16) 0.3122(3) 0.0638(2) 0.0264(10) Uani 1 1 d .
H18 H 0.1549 0.3260 0.0247 0.032 Uiso 1 1 calc R
C19 C 0.17667(17) 0.3839(3) 0.1106(2) 0.0318(11) Uani 1 1 d .
H19 H 0.1607 0.4548 0.1082 0.038 Uiso 1 1 calc R
C20 C 0.20780(17) 0.3329(3) 0.1615(2) 0.0309(11) Uani 1 1 d .
H20 H 0.2165 0.3628 0.1991 0.037 Uiso 1 1 calc R
C21 C 0.50768(15) 0.4078(3) 0.14768(17) 0.0170(8) Uani 1 1 d .
C22 C 0.51555(15) 0.2973(3) 0.13402(18) 0.0191(9) Uani 1 1 d .
H22 H 0.5256 0.2413 0.1614 0.023 Uiso 1 1 calc R
C23 C 0.50611(16) 0.2846(3) 0.07413(19) 0.0233(9) Uani 1 1 d .
H23 H 0.5089 0.2194 0.0542 0.028 Uiso 1 1 calc R
C24 C 0.49159(16) 0.3863(3) 0.04855(19) 0.0229(9) Uani 1 1 d .
H24 H 0.4829 0.4016 0.0084 0.028 Uiso 1 1 calc R
C25 C 0.49246(16) 0.4610(3) 0.09368(18) 0.0218(9) Uani 1 1 d .
H25 H 0.4841 0.5353 0.0886 0.026 Uiso 1 1 calc R
C26 C 0.64070(16) 0.5061(3) 0.0999(2) 0.0315(11) Uani 1 1 d .
H26 H 0.6330 0.5810 0.0987 0.038 Uiso 1 1 calc R
C27 C 0.65805(16) 0.4445(3) 0.1498(2) 0.0324(11) Uani 1 1 d .
H27 H 0.6640 0.4698 0.1883 0.039 Uiso 1 1 calc R
C28 C 0.66515(17) 0.3383(3) 0.1325(2) 0.0315(11) Uani 1 1 d .
H28 H 0.6771 0.2793 0.1575 0.038 Uiso 1 1 calc R
C29 C 0.65168(17) 0.3341(3) 0.0723(2) 0.0309(11) Uani 1 1 d .
H29 H 0.6526 0.2719 0.0494 0.037 Uiso 1 1 calc R
C30 C 0.63652(16) 0.4380(3) 0.0517(2) 0.0308(11) Uani 1 1 d .
H30 H 0.6254 0.4587 0.0124 0.037 Uiso 1 1 calc R
C31 C 0.33777(17) -0.0876(3) 0.7716(2) 0.0292(10) Uani 1 1 d .
H31A H 0.3376 -0.1168 0.7331 0.044 Uiso 1 1 calc R
H31B H 0.2951 -0.0709 0.7753 0.044 Uiso 1 1 calc R
H31C H 0.3555 -0.1404 0.8008 0.044 Uiso 1 1 calc R
C32 C 0.35631(16) 0.1387(3) 0.72629(17) 0.0184(8) Uani 1 1 d .
H32A H 0.3173 0.1699 0.7339 0.022 Uiso 1 1 calc R
H32B H 0.3873 0.1970 0.7288 0.022 Uiso 1 1 calc R
C33 C 0.34435(16) 0.0911(3) 0.66513(17) 0.0183(8) Uani 1 1 d .
H33A H 0.3017 0.0617 0.6566 0.022 Uiso 1 1 calc R
H33B H 0.3733 0.0306 0.6647 0.022 Uiso 1 1 calc R
C34 C 0.30995(16) 0.3107(3) 0.61021(19) 0.0245(9) Uani 1 1 d .
H34A H 0.3245 0.3443 0.6479 0.037 Uiso 1 1 calc R
H34B H 0.2655 0.2953 0.6052 0.037 Uiso 1 1 calc R
H34C H 0.3171 0.3593 0.5797 0.037 Uiso 1 1 calc R
C35 C 0.32557(17) 0.1166(3) 0.53648(18) 0.0255(9) Uani 1 1 d .
H35A H 0.3335 0.1625 0.5051 0.038 Uiso 1 1 calc R
H35B H 0.2809 0.1026 0.5313 0.038 Uiso 1 1 calc R
H35C H 0.3478 0.0488 0.5360 0.038 Uiso 1 1 calc R
C36 C 0.49908(17) 0.1285(3) 0.53933(18) 0.0241(9) Uani 1 1 d .
H36A H 0.4749 0.0620 0.5353 0.036 Uiso 1 1 calc R
H36B H 0.5422 0.1125 0.5370 0.036 Uiso 1 1 calc R
H36C H 0.4813 0.1780 0.5083 0.036 Uiso 1 1 calc R
C37 C 0.54082(16) 0.3179(3) 0.62128(18) 0.0216(9) Uani 1 1 d .
H37A H 0.5231 0.3689 0.5910 0.032 Uiso 1 1 calc R
H37B H 0.5844 0.3045 0.6198 0.032 Uiso 1 1 calc R
H37C H 0.5381 0.3476 0.6590 0.032 Uiso 1 1 calc R
C38 C 0.52688(16) 0.0928(3) 0.66821(17) 0.0191(8) Uani 1 1 d .
H38A H 0.4972 0.0325 0.6655 0.023 Uiso 1 1 calc R
H38B H 0.5668 0.0636 0.6617 0.023 Uiso 1 1 calc R
C39 C 0.53690(16) 0.1390(3) 0.72907(18) 0.0192(8) Uani 1 1 d .
H39A H 0.5071 0.1982 0.7297 0.023 Uiso 1 1 calc R
H39B H 0.5793 0.1693 0.7391 0.023 Uiso 1 1 calc R
C40 C 0.57090(17) -0.0848(3) 0.7769(2) 0.0279(10) Uani 1 1 d .
H40A H 0.5685 -0.1331 0.8090 0.042 Uiso 1 1 calc R
H40B H 0.6144 -0.0670 0.7774 0.042 Uiso 1 1 calc R
H40C H 0.5529 -0.1199 0.7405 0.042 Uiso 1 1 calc R
C41 C 0.38949(15) 0.0860(3) 0.85590(18) 0.0181(8) Uani 1 1 d .
C42 C 0.37891(15) 0.0263(3) 0.90475(18) 0.0206(9) Uani 1 1 d .
H42 H 0.3684 -0.0474 0.9046 0.025 Uiso 1 1 calc R
C43 C 0.38665(16) 0.0943(3) 0.95305(19) 0.0236(9) Uani 1 1 d .
H43 H 0.3821 0.0746 0.9908 0.028 Uiso 1 1 calc R
C44 C 0.40232(15) 0.1970(3) 0.93556(18) 0.0219(9) Uani 1 1 d .
H44 H 0.4102 0.2585 0.9595 0.026 Uiso 1 1 calc R
C45 C 0.40417(15) 0.1927(3) 0.87678(18) 0.0195(8) Uani 1 1 d .
H45 H 0.4136 0.2510 0.8543 0.023 Uiso 1 1 calc R
C46 C 0.25655(17) 0.2678(3) 0.8979(2) 0.0375(12) Uani 1 1 d .
H46 H 0.2658 0.3332 0.9183 0.045 Uiso 1 1 calc R
C47 C 0.24041(17) 0.1720(4) 0.9215(2) 0.0389(12) Uani 1 1 d .
H47 H 0.2370 0.1608 0.9604 0.047 Uiso 1 1 calc R
C48 C 0.23004(17) 0.0945(3) 0.8770(2) 0.0398(14) Uani 1 1 d .
H48 H 0.2184 0.0220 0.8804 0.048 Uiso 1 1 calc R
C49 C 0.24037(17) 0.1462(3) 0.8266(2) 0.0347(11) Uani 1 1 d .
H49 H 0.2367 0.1145 0.7896 0.042 Uiso 1 1 calc R
C50 C 0.25688(17) 0.2523(3) 0.8408(2) 0.0355(12) Uani 1 1 d .
H50 H 0.2667 0.3049 0.8151 0.043 Uiso 1 1 calc R
C51 C 0.54691(15) 0.1010(3) 0.85621(18) 0.0182(8) Uani 1 1 d .
C52 C 0.54731(15) 0.0512(3) 0.91010(18) 0.0219(9) Uani 1 1 d .
H52 H 0.5394 -0.0225 0.9153 0.026 Uiso 1 1 calc R
C53 C 0.56124(17) 0.1277(3) 0.95525(19) 0.0264(9) Uani 1 1 d .
H53 H 0.5643 0.1145 0.9952 0.032 Uiso 1 1 calc R
C54 C 0.56965(16) 0.2270(3) 0.9294(2) 0.0295(10) Uani 1 1 d .
H54 H 0.5795 0.2929 0.9492 0.035 Uiso 1 1 calc R
C55 C 0.56097(16) 0.2119(3) 0.8697(2) 0.0255(10) Uani 1 1 d .
H55 H 0.5639 0.2663 0.8424 0.031 Uiso 1 1 calc R
C56 C 0.71120(17) 0.1674(3) 0.8880(2) 0.0352(12) Uani 1 1 d .
H56 H 0.7150 0.2256 0.8630 0.042 Uiso 1 1 calc R
C57 C 0.71722(17) 0.1729(3) 0.9472(2) 0.0344(11) Uani 1 1 d .
H57 H 0.7259 0.2358 0.9700 0.041 Uiso 1 1 calc R
C58 C 0.70838(16) 0.0700(3) 0.9681(2) 0.0319(11) Uani 1 1 d .
H58 H 0.7102 0.0507 1.0072 0.038 Uiso 1 1 calc R
C59 C 0.69638(16) 0.0014(3) 0.9206(2) 0.0334(12) Uani 1 1 d .
H59 H 0.6881 -0.0731 0.9217 0.040 Uiso 1 1 calc R
C60 C 0.69854(17) 0.0607(4) 0.8714(2) 0.0361(11) Uani 1 1 d .
H60 H 0.6925 0.0336 0.8332 0.043 Uiso 1 1 calc R
O1 O 0.44041(10) 0.50187(18) 0.22517(12) 0.0185(6) Uani 1 1 d .
O2 O 0.46956(10) 0.27438(18) 0.38461(12) 0.0209(6) Uani 1 1 d .
O3 O 0.45456(10) 0.00109(18) 0.77384(12) 0.0192(6) Uani 1 1 d .
O4 O 0.42526(10) 0.21949(18) 0.61346(12) 0.0202(6) Uani 1 1 d .
Si1 Si 0.36767(4) 0.46451(7) 0.21288(5) 0.0168(2) Uani 1 1 d .
Si2 Si 0.51055(4) 0.46556(7) 0.21968(5) 0.0165(2) Uani 1 1 d .
Si3 Si 0.54253(4) 0.30734(7) 0.39294(5) 0.0173(2) Uani 1 1 d .
Si4 Si 0.39769(4) 0.30454(7) 0.38636(5) 0.0166(2) Uani 1 1 d .
Si5 Si 0.38522(4) 0.03620(7) 0.78198(5) 0.0167(2) Uani 1 1 d .
Si6 Si 0.35290(4) 0.18464(7) 0.60630(5) 0.0168(2) Uani 1 1 d .
Si7 Si 0.49700(4) 0.19076(7) 0.61003(5) 0.0165(2) Uani 1 1 d .
Si8 Si 0.52716(4) 0.03915(7) 0.78440(5) 0.0173(2) Uani 1 1 d .

loop_
_atom_site_aniso_label
_atom_site_aniso_U_11
_atom_site_aniso_U_22
_atom_site_aniso_U_33
_atom_site_aniso_U_23
_atom_site_aniso_U_13
_atom_site_aniso_U_12
Fe1 0.0137(3) 0.0163(3) 0.0212(4) 0.0027(2) 0.0040(2) 0.00103(19)
Fe2 0.0153(3) 0.0172(3) 0.0199(4) 0.0013(2) 0.0064(2) -0.00085(19)
Fe3 0.0150(3) 0.0193(3) 0.0189(4) 0.0037(2) 0.0032(2) 0.00022(19)
Fe4 0.0154(3) 0.0165(3) 0.0228(4) 0.0002(2) -0.0007(2) 0.00197(19)
C1 0.026(2) 0.026(2) 0.030(3) 0.0038(17) 0.0056(19) 0.0071(16)
C2 0.0212(18) 0.0174(18) 0.018(3) 0.0019(14) 0.0039(17) -0.0021(14)
C3 0.0213(19) 0.0169(18) 0.020(3) 0.0011(15) 0.0059(17) 0.0031(14)
C4 0.024(2) 0.0198(19) 0.036(3) -0.0015(17) 0.0091(19) -0.0044(15)
C5 0.030(2) 0.022(2) 0.022(3) -0.0017(16) 0.0071(18) 0.0014(15)
C6 0.029(2) 0.029(2) 0.021(3) -0.0004(17) 0.0031(19) -0.0002(16)
C7 0.0190(19) 0.0210(19) 0.036(3) -0.0001(17) 0.0034(18) 0.0022(15)
C8 0.0209(19) 0.0184(18) 0.019(3) 0.0005(15) 0.0037(17) -0.0032(14)
C9 0.0167(18) 0.0213(18) 0.016(3) -0.0004(15) 0.0023(16) -0.0009(14)
C10 0.0221(19) 0.0231(19) 0.027(3) 0.0016(16) 0.0081(18) -0.0056(15)
C11 0.0163(17) 0.0165(17) 0.024(3) 0.0020(15) 0.0074(17) -0.0020(13)
C12 0.0172(18) 0.0207(18) 0.026(3) 0.0022(16) 0.0063(17) 0.0000(14)
C13 0.0165(18) 0.027(2) 0.023(3) -0.0043(16) 0.0084(17) -0.0051(15)
C14 0.0231(19) 0.029(2) 0.016(3) 0.0089(16) 0.0010(17) -0.0070(15)
C15 0.0227(19) 0.0197(19) 0.028(3) 0.0048(16) 0.0070(18) -0.0049(15)
C16 0.0200(19) 0.028(2) 0.039(3) 0.0114(18) 0.012(2) -0.0001(16)
C17 0.0202(19) 0.0203(19) 0.037(3) -0.0011(17) 0.0120(19) -0.0036(15)
C18 0.0164(19) 0.029(2) 0.032(3) 0.0044(18) 0.0005(18) -0.0001(15)
C19 0.018(2) 0.024(2) 0.057(4) -0.005(2) 0.015(2) -0.0009(16)
C20 0.022(2) 0.042(2) 0.034(3) -0.009(2) 0.017(2) -0.0100(17)
C21 0.0116(17) 0.0205(18) 0.020(3) 0.0024(15) 0.0062(16) 0.0007(13)
C22 0.0151(18) 0.0209(18) 0.022(3) -0.0002(15) 0.0068(17) -0.0037(14)
C23 0.0184(19) 0.028(2) 0.026(3) -0.0087(17) 0.0099(18) -0.0083(15)
C24 0.0196(19) 0.035(2) 0.015(3) 0.0015(17) 0.0053(17) -0.0001(16)
C25 0.0207(19) 0.0227(19) 0.023(3) 0.0016(16) 0.0071(17) 0.0012(15)
C26 0.018(2) 0.0169(19) 0.059(4) 0.0042(19) 0.007(2) -0.0034(15)
C27 0.0150(19) 0.050(3) 0.033(3) -0.014(2) 0.0070(19) -0.0035(17)
C28 0.019(2) 0.035(2) 0.041(4) 0.014(2) 0.008(2) 0.0004(16)
C29 0.020(2) 0.032(2) 0.045(4) -0.003(2) 0.016(2) -0.0026(16)
C30 0.0162(19) 0.046(3) 0.032(3) 0.016(2) 0.0093(19) -0.0041(17)
C31 0.029(2) 0.021(2) 0.037(3) -0.0005(17) 0.005(2) -0.0084(16)
C32 0.0204(18) 0.0179(18) 0.017(3) 0.0014(14) 0.0032(16) 0.0007(14)
C33 0.0199(18) 0.0168(18) 0.019(3) 0.0005(14) 0.0044(17) -0.0013(14)
C34 0.0208(19) 0.0205(19) 0.032(3) 0.0032(16) 0.0045(18) 0.0022(15)
C35 0.029(2) 0.027(2) 0.020(3) 0.0017(17) 0.0039(18) -0.0036(16)
C36 0.026(2) 0.024(2) 0.023(3) -0.0040(16) 0.0058(18) 0.0008(15)
C37 0.0220(19) 0.0221(19) 0.023(3) -0.0010(16) 0.0090(17) 0.0004(15)
C38 0.0221(19) 0.0130(17) 0.022(3) 0.0025(14) 0.0046(17) 0.0016(14)
C39 0.0184(18) 0.0159(18) 0.022(3) 0.0026(15) 0.0002(17) 0.0004(13)
C40 0.027(2) 0.0194(19) 0.036(3) 0.0016(17) 0.0041(19) 0.0060(15)
C41 0.0116(17) 0.0204(18) 0.023(3) 0.0026(15) 0.0041(16) 0.0017(13)
C42 0.0183(18) 0.0191(18) 0.024(3) 0.0054(16) 0.0031(17) 0.0021(14)
C43 0.0183(19) 0.034(2) 0.019(3) 0.0075(17) 0.0050(17) 0.0052(15)
C44 0.0153(18) 0.027(2) 0.023(3) -0.0041(16) 0.0016(17) -0.0011(14)
C45 0.0132(17) 0.0228(19) 0.024(3) 0.0008(16) 0.0062(16) -0.0013(14)
C46 0.019(2) 0.034(2) 0.058(4) -0.010(2) 0.003(2) 0.0057(17)
C47 0.015(2) 0.073(3) 0.031(3) 0.014(2) 0.010(2) 0.006(2)
C48 0.015(2) 0.022(2) 0.080(5) 0.013(2) 0.002(2) -0.0051(15)
C49 0.018(2) 0.052(3) 0.031(3) -0.012(2) -0.0030(19) 0.0036(18)
C50 0.018(2) 0.035(2) 0.051(4) 0.020(2) 0.001(2) 0.0079(17)
C51 0.0148(17) 0.0192(18) 0.020(3) -0.0006(15) 0.0013(16) 0.0024(14)
C52 0.0165(18) 0.028(2) 0.020(3) 0.0016(16) 0.0008(17) 0.0022(15)
C53 0.023(2) 0.038(2) 0.018(3) -0.0023(18) 0.0042(18) 0.0087(16)
C54 0.023(2) 0.029(2) 0.031(3) -0.0101(18) -0.0068(19) 0.0087(16)
C55 0.0214(19) 0.0176(19) 0.034(3) -0.0010(17) -0.0037(18) 0.0054(15)
C56 0.018(2) 0.040(2) 0.045(4) 0.021(2) -0.001(2) -0.0057(17)
C57 0.021(2) 0.031(2) 0.048(4) -0.007(2) -0.002(2) -0.0034(16)
C58 0.0147(19) 0.048(3) 0.032(3) 0.012(2) 0.0006(19) 0.0020(17)
C59 0.0146(19) 0.025(2) 0.061(4) 0.003(2) 0.007(2) 0.0060(15)
C60 0.018(2) 0.060(3) 0.032(3) -0.012(2) 0.010(2) 0.0002(19)
O1 0.0162(12) 0.0181(12) 0.0213(18) -0.0014(10) 0.0042(11) 0.0000(9)
O2 0.0167(13) 0.0188(12) 0.0266(19) 0.0022(11) 0.0027(12) 0.0011(10)
O3 0.0176(13) 0.0162(12) 0.0232(18) -0.0007(10) 0.0025(11) 0.0014(9)
O4 0.0151(12) 0.0210(13) 0.0235(19) -0.0012(11) 0.0012(11) 0.0011(10)
Si1 0.0170(5) 0.0146(5) 0.0193(7) 0.0014(4) 0.0051(4) 0.0014(4)
Si2 0.0163(5) 0.0160(5) 0.0178(7) 0.0007(4) 0.0051(4) -0.0015(4)
Si3 0.0175(5) 0.0159(5) 0.0180(7) 0.0008(4) 0.0028(4) 0.0004(4)
Si4 0.0173(5) 0.0154(5) 0.0174(7) 0.0000(4) 0.0040(4) -0.0019(4)
Si5 0.0175(5) 0.0140(5) 0.0184(7) 0.0013(4) 0.0028(4) -0.0018(4)
Si6 0.0175(5) 0.0157(5) 0.0168(7) 0.0010(4) 0.0021(4) 0.0000(4)
Si7 0.0166(5) 0.0157(5) 0.0177(7) -0.0006(4) 0.0047(4) -0.0008(4)
Si8 0.0177(5) 0.0154(5) 0.0182(7) 0.0012(4) 0.0021(4) 0.0019(4)

loop_
_atom_type_symbol
_atom_type_description
_atom_type_scat_dispersion_real
_atom_type_scat_dispersion_imag
_atom_type_scat_source
C C 0.0033 0.0016 'International Tables Vol C Tables 4.2.6.8 and 6.1.1.4'
H H 0.0000 0.0000 'International Tables Vol C Tables 4.2.6.8 and 6.1.1.4'
O O 0.0106 0.0060 'International Tables Vol C Tables 4.2.6.8 and 6.1.1.4'
Si Si 0.0817 0.0704 'International Tables Vol C Tables 4.2.6.8 and 6.1.1.4'
Fe Fe 0.3463 0.8444 'International Tables Vol C Tables 4.2.6.8 and 6.1.1.4'

loop_
_geom_angle_atom_site_label_1
_geom_angle_atom_site_label_2
_geom_angle_atom_site_label_3
_geom_angle
C19 Fe1 C15 107.43(15)
C19 Fe1 C13 153.65(19)
C15 Fe1 C13 68.23(15)
C19 Fe1 C18 40.86(17)
C15 Fe1 C18 124.05(15)
C13 Fe1 C18 118.49(17)
C19 Fe1 C12 164.33(18)
C15 Fe1 C12 68.18(14)
C13 Fe1 C12 40.36(15)
C18 Fe1 C12 154.17(16)
C19 Fe1 C14 118.68(17)
C15 Fe1 C14 40.47(15)
C13 Fe1 C14 40.99(14)
C18 Fe1 C14 105.12(17)
C12 Fe1 C14 68.48(15)
C19 Fe1 C16 68.04(16)
C15 Fe1 C16 157.08(18)
C13 Fe1 C16 126.00(15)
C18 Fe1 C16 68.20(17)
C12 Fe1 C16 109.75(15)
C14 Fe1 C16 161.90(17)
C19 Fe1 C20 40.75(18)
C15 Fe1 C20 121.29(16)
C13 Fe1 C20 163.73(17)
C18 Fe1 C20 68.82(18)
C12 Fe1 C20 127.50(18)
C14 Fe1 C20 154.61(16)
C16 Fe1 C20 40.57(15)
C19 Fe1 C17 68.05(15)
C15 Fe1 C17 161.08(18)
C13 Fe1 C17 107.17(15)
C18 Fe1 C17 40.57(14)
C12 Fe1 C17 121.02(14)
C14 Fe1 C17 124.11(17)
C16 Fe1 C17 40.13(17)
C20 Fe1 C17 68.14(16)
C19 Fe1 C11 125.73(16)
C15 Fe1 C11 40.99(15)
C13 Fe1 C11 69.11(15)
C18 Fe1 C11 162.11(14)
C12 Fe1 C11 41.16(13)
C14 Fe1 C11 69.26(16)
C16 Fe1 C11 122.11(17)
C20 Fe1 C11 108.57(16)
C17 Fe1 C11 156.41(15)
C30 Fe2 C29 40.56(16)
C30 Fe2 C26 40.83(18)
C29 Fe2 C26 68.22(16)
C30 Fe2 C25 119.95(16)
C29 Fe2 C25 154.78(18)
C26 Fe2 C25 107.71(15)
C30 Fe2 C22 160.66(17)
C29 Fe2 C22 125.24(15)
C26 Fe2 C22 157.80(18)
C25 Fe2 C22 67.91(14)
C30 Fe2 C28 67.85(17)
C29 Fe2 C28 40.25(18)
C26 Fe2 C28 67.65(15)
C25 Fe2 C28 163.29(18)
C22 Fe2 C28 109.91(15)
C30 Fe2 C27 68.23(18)
C29 Fe2 C27 68.15(17)
C26 Fe2 C27 40.20(17)
C25 Fe2 C27 125.80(16)
C22 Fe2 C27 123.45(18)
C28 Fe2 C27 40.40(16)
C30 Fe2 C24 105.60(17)
C29 Fe2 C24 119.39(18)
C26 Fe2 C24 123.85(16)
C25 Fe2 C24 40.69(15)
C22 Fe2 C24 67.99(15)
C28 Fe2 C24 155.38(17)
C27 Fe2 C24 161.36(16)
C30 Fe2 C23 123.20(18)
C29 Fe2 C23 106.82(15)
C26 Fe2 C23 160.44(19)
C25 Fe2 C23 68.24(14)
C22 Fe2 C23 40.23(15)
C28 Fe2 C23 121.61(16)
C27 Fe2 C23 157.39(18)
C24 Fe2 C23 40.66(15)
C30 Fe2 C21 155.62(15)
C29 Fe2 C21 162.86(16)
C26 Fe2 C21 121.18(16)
C25 Fe2 C21 40.71(15)
C22 Fe2 C21 41.17(13)
C28 Fe2 C21 126.64(17)
C27 Fe2 C21 108.85(16)
C24 Fe2 C21 69.07(15)
C23 Fe2 C21 69.10(14)
C47 Fe3 C50 67.45(19)
C47 Fe3 C46 40.31(18)
C50 Fe3 C46 39.41(19)
C47 Fe3 C49 68.11(19)
C50 Fe3 C49 40.33(17)
C46 Fe3 C49 67.28(18)
C47 Fe3 C48 40.86(19)
C50 Fe3 C48 68.18(16)
C46 Fe3 C48 68.08(16)
C49 Fe3 C48 40.80(19)
C47 Fe3 C45 154.05(18)
C50 Fe3 C45 107.13(16)
C46 Fe3 C45 119.37(15)
C49 Fe3 C45 125.26(18)
C48 Fe3 C45 163.1(2)
C47 Fe3 C44 120.14(19)
C50 Fe3 C44 124.15(16)
C46 Fe3 C44 107.18(16)
C49 Fe3 C44 161.25(17)
C48 Fe3 C44 155.8(2)
C45 Fe3 C44 40.28(15)
C47 Fe3 C42 126.80(17)
C50 Fe3 C42 156.67(19)
C46 Fe3 C42 163.1(2)
C49 Fe3 C42 122.41(17)
C48 Fe3 C42 109.24(15)
C45 Fe3 C42 68.21(14)
C44 Fe3 C42 68.01(15)
C47 Fe3 C43 108.40(18)
C50 Fe3 C43 161.12(18)
C46 Fe3 C43 125.61(19)
C49 Fe3 C43 157.18(17)
C48 Fe3 C43 121.66(17)
C45 Fe3 C43 68.04(15)
C44 Fe3 C43 40.50(14)
C42 Fe3 C43 40.37(15)
C47 Fe3 C41 163.80(17)
C50 Fe3 C41 120.34(18)
C46 Fe3 C41 154.20(18)
C49 Fe3 C41 107.82(17)
C48 Fe3 C41 125.89(17)
C45 Fe3 C41 41.16(13)
C44 Fe3 C41 68.89(15)
C42 Fe3 C41 40.99(14)
C43 Fe3 C41 68.89(16)
C59 Fe4 C60 40.20(18)
C59 Fe4 C56 68.01(16)
C60 Fe4 C56 40.63(17)
C59 Fe4 C57 67.85(16)
C60 Fe4 C57 67.68(18)
C56 Fe4 C57 40.04(18)
C59 Fe4 C55 157.69(19)
C60 Fe4 C55 122.72(19)
C56 Fe4 C55 108.47(16)
C57 Fe4 C55 124.60(16)
C59 Fe4 C52 108.77(15)
C60 Fe4 C52 126.38(17)
C56 Fe4 C52 163.23(19)
C57 Fe4 C52 155.63(19)
C55 Fe4 C52 67.86(15)
C59 Fe4 C54 161.0(2)
C60 Fe4 C54 156.55(19)
C56 Fe4 C54 120.45(17)
C57 Fe4 C54 106.75(16)
C55 Fe4 C54 40.30(16)
C52 Fe4 C54 68.14(15)
C59 Fe4 C58 40.35(18)
C60 Fe4 C58 67.73(19)
C56 Fe4 C58 67.89(17)
C57 Fe4 C58 40.50(17)
C55 Fe4 C58 160.74(17)
C52 Fe4 C58 121.11(16)
C54 Fe4 C58 123.80(18)
C59 Fe4 C53 124.80(17)
C60 Fe4 C53 162.31(18)
C56 Fe4 C53 154.67(19)
C57 Fe4 C53 119.72(19)
C55 Fe4 C53 68.10(17)
C52 Fe4 C53 40.85(15)
C54 Fe4 C53 40.55(16)
C58 Fe4 C53 106.62(17)
C59 Fe4 C51 121.60(16)
C60 Fe4 C51 108.77(17)
C56 Fe4 C51 125.89(18)
C57 Fe4 C51 162.13(17)
C55 Fe4 C51 41.28(13)
C52 Fe4 C51 40.54(15)
C54 Fe4 C51 69.15(15)
C58 Fe4 C51 156.15(16)
C53 Fe4 C51 69.19(16)
Si1 C1 H1A 109.5
Si1 C1 H1B 109.5
H1A C1 H1B 109.5
Si1 C1 H1C 109.5
H1A C1 H1C 109.5
H1B C1 H1C 109.5
C3 C2 Si1 112.3(2)
C3 C2 H2A 109.1
Si1 C2 H2A 109.1
C3 C2 H2B 109.1
Si1 C2 H2B 109.1
H2A C2 H2B 107.9
C2 C3 Si4 115.9(2)
C2 C3 H3A 108.3
Si4 C3 H3A 108.3
C2 C3 H3B 108.3
Si4 C3 H3B 108.3
H3A C3 H3B 107.4
Si4 C4 H4A 109.5
Si4 C4 H4B 109.5
H4A C4 H4B 109.5
Si4 C4 H4C 109.5
H4A C4 H4C 109.5
H4B C4 H4C 109.5
Si4 C5 H5A 109.5
Si4 C5 H5B 109.5
H5A C5 H5B 109.5
Si4 C5 H5C 109.5
H5A C5 H5C 109.5
H5B C5 H5C 109.5
Si3 C6 H6A 109.5
Si3 C6 H6B 109.5
H6A C6 H6B 109.5
Si3 C6 H6C 109.5
H6A C6 H6C 109.5
H6B C6 H6C 109.5
Si3 C7 H7A 109.5
Si3 C7 H7B 109.5
H7A C7 H7B 109.5
Si3 C7 H7C 109.5
H7A C7 H7C 109.5
H7B C7 H7C 109.5
C9 C8 Si3 115.6(2)
C9 C8 H8A 108.4
Si3 C8 H8A 108.4
C9 C8 H8B 108.4
Si3 C8 H8B 108.4
H8A C8 H8B 107.4
C8 C9 Si2 113.4(2)
C8 C9 H9A 108.9
Si2 C9 H9A 108.9
C8 C9 H9B 108.9
Si2 C9 H9B 108.9
H9A C9 H9B 107.7
Si2 C10 H10A 109.5
Si2 C10 H10B 109.5
H10A C10 H10B 109.5
Si2 C10 H10C 109.5
H10A C10 H10C 109.5
H10B C10 H10C 109.5
C15 C11 C12 105.1(4)
C15 C11 Si1 127.3(3)
C12 C11 Si1 127.6(3)
C15 C11 Fe1 68.5(2)
C12 C11 Fe1 68.5(2)
Si1 C11 Fe1 127.26(18)
C13 C12 C11 109.5(3)
C13 C12 Fe1 69.8(2)
C11 C12 Fe1 70.30(19)
C13 C12 H12 125.3
C11 C12 H12 125.3
Fe1 C12 H12 126.2
C12 C13 C14 108.1(3)
C12 C13 Fe1 69.9(2)
C14 C13 Fe1 69.5(2)
C12 C13 H13 125.9
C14 C13 H13 125.9
Fe1 C13 H13 126.2
C15 C14 C13 107.3(4)
C15 C14 Fe1 69.6(2)
C13 C14 Fe1 69.5(2)
C15 C14 H14 126.4
C13 C14 H14 126.4
Fe1 C14 H14 126.1
C14 C15 C11 110.1(3)
C14 C15 Fe1 69.9(2)
C11 C15 Fe1 70.5(2)
C14 C15 H15 125.0
C11 C15 H15 125.0
Fe1 C15 H15 126.2
C17 C16 C20 108.9(4)
C17 C16 Fe1 70.3(2)
C20 C16 Fe1 69.9(2)
C17 C16 H16 125.6
C20 C16 H16 125.6
Fe1 C16 H16 125.8
C16 C17 C18 108.3(4)
C16 C17 Fe1 69.6(2)
C18 C17 Fe1 69.3(2)
C16 C17 H17 125.8
C18 C17 H17 125.8
Fe1 C17 H17 126.9
C17 C18 C19 107.1(4)
C17 C18 Fe1 70.1(2)
C19 C18 Fe1 69.1(2)
C17 C18 H18 126.5
C19 C18 H18 126.5
Fe1 C18 H18 125.8
C20 C19 C18 108.9(4)
C20 C19 Fe1 70.3(2)
C18 C19 Fe1 70.0(2)
C20 C19 H19 125.6
C18 C19 H19 125.6
Fe1 C19 H19 125.7
C16 C20 C19 106.8(4)
C16 C20 Fe1 69.6(2)
C19 C20 Fe1 69.0(2)
C16 C20 H20 126.6
C19 C20 H20 126.6
Fe1 C20 H20 126.5
C25 C21 C22 105.3(3)
C25 C21 Si2 127.5(3)
C22 C21 Si2 127.0(3)
C25 C21 Fe2 69.0(2)
C22 C21 Fe2 68.80(19)
Si2 C21 Fe2 130.01(19)
C23 C22 C21 109.7(3)
C23 C22 Fe2 70.1(2)
C21 C22 Fe2 70.04(19)
C23 C22 H22 125.2
C21 C22 H22 125.2
Fe2 C22 H22 126.3
C22 C23 C24 107.9(3)
C22 C23 Fe2 69.7(2)
C24 C23 Fe2 69.7(2)
C22 C23 H23 126.1
C24 C23 H23 126.1
Fe2 C23 H23 126.1
C25 C24 C23 107.5(4)
C25 C24 Fe2 69.4(2)
C23 C24 Fe2 69.7(2)
C25 C24 H24 126.3
C23 C24 H24 126.3
Fe2 C24 H24 126.2
C24 C25 C21 109.7(3)
C24 C25 Fe2 69.9(2)
C21 C25 Fe2 70.3(2)
C24 C25 H25 125.2
C21 C25 H25 125.2
Fe2 C25 H25 126.2
C27 C26 C30 108.3(4)
C27 C26 Fe2 70.3(2)
C30 C26 Fe2 69.4(2)
C27 C26 H26 125.9
C30 C26 H26 125.9
Fe2 C26 H26 126.1
C26 C27 C28 107.6(4)
C26 C27 Fe2 69.5(2)
C28 C27 Fe2 69.8(2)
C26 C27 H27 126.2
C28 C27 H27 126.2
Fe2 C27 H27 126.1
C29 C28 C27 108.6(4)
C29 C28 Fe2 69.5(2)
C27 C28 Fe2 69.8(2)
C29 C28 H28 125.7
C27 C28 H28 125.7
Fe2 C28 H28 126.5
C28 C29 C30 107.9(4)
C28 C29 Fe2 70.2(2)
C30 C29 Fe2 69.5(2)
C28 C29 H29 126.1
C30 C29 H29 126.1
Fe2 C29 H29 125.8
C29 C30 C26 107.7(4)
C29 C30 Fe2 70.0(2)
C26 C30 Fe2 69.8(2)
C29 C30 H30 126.1
C26 C30 H30 126.1
Fe2 C30 H30 125.7
Si5 C31 H31A 109.5
Si5 C31 H31B 109.5
H31A C31 H31B 109.5
Si5 C31 H31C 109.5
H31A C31 H31C 109.5
H31B C31 H31C 109.5
C33 C32 Si5 111.8(2)
C33 C32 H32A 109.2
Si5 C32 H32A 109.2
C33 C32 H32B 109.2
Si5 C32 H32B 109.2
H32A C32 H32B 107.9
C32 C33 Si6 116.0(2)
C32 C33 H33A 108.3
Si6 C33 H33A 108.3
C32 C33 H33B 108.3
Si6 C33 H33B 108.3
H33A C33 H33B 107.4
Si6 C34 H34A 109.5
Si6 C34 H34B 109.5
H34A C34 H34B 109.5
Si6 C34 H34C 109.5
H34A C34 H34C 109.5
H34B C34 H34C 109.5
Si6 C35 H35A 109.5
Si6 C35 H35B 109.5
H35A C35 H35B 109.5
Si6 C35 H35C 109.5
H35A C35 H35C 109.5
H35B C35 H35C 109.5
Si7 C36 H36A 109.5
Si7 C36 H36B 109.5
H36A C36 H36B 109.5
Si7 C36 H36C 109.5
H36A C36 H36C 109.5
H36B C36 H36C 109.5
Si7 C37 H37A 109.5
Si7 C37 H37B 109.5
H37A C37 H37B 109.5
Si7 C37 H37C 109.5
H37A C37 H37C 109.5
H37B C37 H37C 109.5
C39 C38 Si7 114.4(2)
C39 C38 H38A 108.7
Si7 C38 H38A 108.7
C39 C38 H38B 108.7
Si7 C38 H38B 108.7
H38A C38 H38B 107.6
C38 C39 Si8 113.4(2)
C38 C39 H39A 108.9
Si8 C39 H39A 108.9
C38 C39 H39B 108.9
Si8 C39 H39B 108.9
H39A C39 H39B 107.7
Si8 C40 H40A 109.5
Si8 C40 H40B 109.5
H40A C40 H40B 109.5
Si8 C40 H40C 109.5
H40A C40 H40C 109.5
H40B C40 H40C 109.5
C42 C41 C45 105.4(3)
C42 C41 Si5 127.2(3)
C45 C41 Si5 127.3(3)
C42 C41 Fe3 68.97(19)
C45 C41 Fe3 68.65(19)
Si5 C41 Fe3 126.67(19)
C43 C42 C41 109.2(3)
C43 C42 Fe3 69.9(2)
C41 C42 Fe3 70.03(19)
C43 C42 H42 125.4
C41 C42 H42 125.4
Fe3 C42 H42 126.3
C42 C43 C44 107.9(4)
C42 C43 Fe3 69.8(2)
C44 C43 Fe3 69.6(2)
C42 C43 H43 126.0
C44 C43 H43 126.0
Fe3 C43 H43 126.2
C45 C44 C43 108.2(3)
C45 C44 Fe3 69.7(2)
C43 C44 Fe3 69.9(2)
C45 C44 H44 125.9
C43 C44 H44 125.9
Fe3 C44 H44 126.1
C44 C45 C41 109.2(3)
C44 C45 Fe3 70.0(2)
C41 C45 Fe3 70.19(18)
C44 C45 H45 125.4
C41 C45 H45 125.4
Fe3 C45 H45 126.0
C50 C46 C47 108.9(4)
C50 C46 Fe3 70.2(2)
C47 C46 Fe3 69.7(2)
C50 C46 H46 125.5
C47 C46 H46 125.5
Fe3 C46 H46 126.1
C46 C47 C48 107.8(5)
C46 C47 Fe3 70.0(2)
C48 C47 Fe3 69.8(2)
C46 C47 H47 126.1
C48 C47 H47 126.1
Fe3 C47 H47 125.7
C49 C48 C47 106.7(4)
C49 C48 Fe3 69.6(2)
C47 C48 Fe3 69.4(2)
C49 C48 H48 126.7
C47 C48 H48 126.7
Fe3 C48 H48 125.9
C50 C49 C48 107.8(4)
C50 C49 Fe3 69.7(2)
C48 C49 Fe3 69.6(3)
C50 C49 H49 126.1
C48 C49 H49 126.1
Fe3 C49 H49 126.2
C46 C50 C49 108.8(4)
C46 C50 Fe3 70.4(3)
C49 C50 Fe3 70.0(2)
C46 C50 H50 125.6
C49 C50 H50 125.6
Fe3 C50 H50 125.6
C52 C51 C55 105.0(3)
C52 C51 Si8 127.3(3)
C55 C51 Si8 127.6(3)
C52 C51 Fe4 68.7(2)
C55 C51 Fe4 68.4(2)
Si8 C51 Fe4 130.08(18)
C51 C52 C53 110.1(3)
C51 C52 Fe4 70.7(2)
C53 C52 Fe4 69.8(2)
C51 C52 H52 124.9
C53 C52 H52 124.9
Fe4 C52 H52 126.1
C54 C53 C52 107.0(4)
C54 C53 Fe4 69.5(2)
C52 C53 Fe4 69.3(2)
C54 C53 H53 126.5
C52 C53 H53 126.5
Fe4 C53 H53 126.3
C55 C54 C53 108.4(4)
C55 C54 Fe4 69.8(2)
C53 C54 Fe4 70.0(2)
C55 C54 H54 125.8
C53 C54 H54 125.8
Fe4 C54 H54 126.0
C54 C55 C51 109.5(4)
C54 C55 Fe4 69.9(2)
C51 C55 Fe4 70.3(2)
C54 C55 H55 125.2
C51 C55 H55 125.2
Fe4 C55 H55 126.1
C57 C56 C60 107.8(4)
C57 C56 Fe4 70.1(2)
C60 C56 Fe4 69.7(2)
C57 C56 H56 126.1
C60 C56 H56 126.1
Fe4 C56 H56 125.7
C56 C57 C58 108.5(4)
C56 C57 Fe4 69.9(2)
C58 C57 Fe4 70.1(2)
C56 C57 H57 125.7
C58 C57 H57 125.7
Fe4 C57 H57 125.8
C59 C58 C57 107.3(4)
C59 C58 Fe4 69.3(2)
C57 C58 Fe4 69.4(2)
C59 C58 H58 126.4
C57 C58 H58 126.4
Fe4 C58 H58 126.5
C60 C59 C58 108.4(4)
C60 C59 Fe4 70.0(2)
C58 C59 Fe4 70.4(2)
C60 C59 H59 125.8
C58 C59 H59 125.8
Fe4 C59 H59 125.4
C59 C60 C56 108.1(4)
C59 C60 Fe4 69.8(2)
C56 C60 Fe4 69.7(2)
C59 C60 H60 126.0
C56 C60 H60 126.0
Fe4 C60 H60 126.1
Si1 O1 Si2 144.05(16)
Si3 O2 Si4 150.75(17)
Si5 O3 Si8 143.92(16)
Si6 O4 Si7 150.39(17)
O1 Si1 C11 109.96(15)
O1 Si1 C1 106.30(15)
C11 Si1 C1 109.57(18)
O1 Si1 C2 106.87(15)
C11 Si1 C2 112.38(16)
C1 Si1 C2 111.53(18)
O1 Si2 C21 108.76(15)
O1 Si2 C9 109.76(15)
C21 Si2 C9 109.12(16)
O1 Si2 C10 104.71(14)
C21 Si2 C10 113.47(17)
C9 Si2 C10 110.90(18)
O2 Si3 C6 110.10(16)
O2 Si3 C7 106.26(14)
C6 Si3 C7 112.16(19)
O2 Si3 C8 108.33(15)
C6 Si3 C8 108.28(17)
C7 Si3 C8 111.66(18)
O2 Si4 C5 111.32(17)
O2 Si4 C4 104.88(15)
C5 Si4 C4 111.52(18)
O2 Si4 C3 109.00(15)
C5 Si4 C3 107.87(17)
C4 Si4 C3 112.24(19)
O3 Si5 C41 109.20(15)
O3 Si5 C31 105.85(15)
C41 Si5 C31 109.26(18)
O3 Si5 C32 107.32(15)
C41 Si5 C32 112.79(16)
C31 Si5 C32 112.12(18)
O4 Si6 C34 105.37(14)
O4 Si6 C35 110.78(16)
C34 Si6 C35 110.94(19)
O4 Si6 C33 109.41(16)
C34 Si6 C33 111.77(17)
C35 Si6 C33 108.55(17)
O4 Si7 C37 106.49(14)
O4 Si7 C36 109.44(16)
C37 Si7 C36 112.68(18)
O4 Si7 C38 108.08(15)
C37 Si7 C38 111.15(18)
C36 Si7 C38 108.87(17)
O3 Si8 C51 107.97(15)
O3 Si8 C40 104.55(15)
C51 Si8 C40 114.05(18)
O3 Si8 C39 109.46(15)
C51 Si8 C39 109.37(17)
C40 Si8 C39 111.22(18)

loop_
_geom_bond_atom_site_label_1
_geom_bond_atom_site_label_2
_geom_bond_distance
Fe1 C19 2.021(4)
Fe1 C15 2.030(3)
Fe1 C13 2.032(3)
Fe1 C18 2.033(4)
Fe1 C12 2.033(3)
Fe1 C14 2.034(4)
Fe1 C16 2.034(4)
Fe1 C20 2.038(4)
Fe1 C17 2.044(3)
Fe1 C11 2.057(3)
Fe2 C30 2.021(4)
Fe2 C29 2.027(4)
Fe2 C26 2.027(4)
Fe2 C25 2.033(3)
Fe2 C22 2.035(3)
Fe2 C28 2.036(4)
Fe2 C27 2.037(4)
Fe2 C24 2.039(4)
Fe2 C23 2.039(3)
Fe2 C21 2.051(3)
Fe3 C47 2.024(4)
Fe3 C50 2.026(4)
Fe3 C46 2.028(4)
Fe3 C49 2.029(4)
Fe3 C48 2.029(4)
Fe3 C45 2.032(3)
Fe3 C44 2.037(4)
Fe3 C42 2.039(3)
Fe3 C43 2.040(4)
Fe3 C41 2.053(3)
Fe4 C59 2.019(4)
Fe4 C60 2.021(4)
Fe4 C56 2.021(4)
Fe4 C57 2.024(4)
Fe4 C55 2.032(4)
Fe4 C52 2.033(3)
Fe4 C54 2.033(4)
Fe4 C58 2.033(4)
Fe4 C53 2.040(4)
Fe4 C51 2.059(4)
C1 Si1 1.845(4)
C1 H1A 0.9800
C1 H1B 0.9800
C1 H1C 0.9800
C2 C3 1.537(5)
C2 Si1 1.856(4)
C2 H2A 0.9900
C2 H2B 0.9900
C3 Si4 1.860(4)
C3 H3A 0.9900
C3 H3B 0.9900
C4 Si4 1.853(3)
C4 H4A 0.9800
C4 H4B 0.9800
C4 H4C 0.9800
C5 Si4 1.852(4)
C5 H5A 0.9800
C5 H5B 0.9800
C5 H5C 0.9800
C6 Si3 1.848(4)
C6 H6A 0.9800
C6 H6B 0.9800
C6 H6C 0.9800
C7 Si3 1.849(3)
C7 H7A 0.9800
C7 H7B 0.9800
C7 H7C 0.9800
C8 C9 1.530(5)
C8 Si3 1.854(4)
C8 H8A 0.9900
C8 H8B 0.9900
C9 Si2 1.852(4)
C9 H9A 0.9900
C9 H9B 0.9900
C10 Si2 1.856(3)
C10 H10A 0.9800
C10 H10B 0.9800
C10 H10C 0.9800
C11 C15 1.431(5)
C11 C12 1.438(5)
C11 Si1 1.839(4)
C12 C13 1.402(6)
C12 H12 0.9500
C13 C14 1.424(5)
C13 H13 0.9500
C14 C15 1.406(6)
C14 H14 0.9500
C15 H15 0.9500
C16 C17 1.399(6)
C16 C20 1.412(5)
C16 H16 0.9500
C17 C18 1.414(5)
C17 H17 0.9500
C18 C19 1.415(6)
C18 H18 0.9500
C19 C20 1.414(6)
C19 H19 0.9500
C20 H20 0.9500
C21 C25 1.421(5)
C21 C22 1.437(5)
C21 Si2 1.840(4)
C22 C23 1.401(6)
C22 H22 0.9500
C23 C24 1.417(5)
C23 H23 0.9500
C24 C25 1.416(5)
C24 H24 0.9500
C25 H25 0.9500
C26 C27 1.397(6)
C26 C30 1.412(6)
C26 H26 0.9500
C27 C28 1.407(6)
C27 H27 0.9500
C28 C29 1.398(6)
C28 H28 0.9500
C29 C30 1.403(5)
C29 H29 0.9500
C30 H30 0.9500
C31 Si5 1.854(3)
C31 H31A 0.9800
C31 H31B 0.9800
C31 H31C 0.9800
C32 C33 1.539(5)
C32 Si5 1.858(4)
C32 H32A 0.9900
C32 H32B 0.9900
C33 Si6 1.856(4)
C33 H33A 0.9900
C33 H33B 0.9900
C34 Si6 1.847(3)
C34 H34A 0.9800
C34 H34B 0.9800
C34 H34C 0.9800
C35 Si6 1.850(4)
C35 H35A 0.9800
C35 H35B 0.9800
C35 H35C 0.9800
C36 Si7 1.855(4)
C36 H36A 0.9800
C36 H36B 0.9800
C36 H36C 0.9800
C37 Si7 1.849(3)
C37 H37A 0.9800
C37 H37B 0.9800
C37 H37C 0.9800
C38 C39 1.527(5)
C38 Si7 1.863(4)
C38 H38A 0.9900
C38 H38B 0.9900
C39 Si8 1.852(4)
C39 H39A 0.9900
C39 H39B 0.9900
C40 Si8 1.849(3)
C40 H40A 0.9800
C40 H40B 0.9800
C40 H40C 0.9800
C41 C42 1.433(5)
C41 C45 1.436(5)
C41 Si5 1.842(4)
C42 C43 1.408(6)
C42 H42 0.9500
C43 C44 1.411(5)
C43 H43 0.9500
C44 C45 1.401(6)
C44 H44 0.9500
C45 H45 0.9500
C46 C50 1.367(7)
C46 C47 1.396(6)
C46 H46 0.9500
C47 C48 1.415(7)
C47 H47 0.9500
C48 C49 1.414(7)
C48 H48 0.9500
C49 C50 1.398(6)
C49 H49 0.9500
C50 H50 0.9500
C51 C52 1.418(5)
C51 C55 1.442(5)
C51 Si8 1.839(4)
C52 C53 1.421(5)
C52 H52 0.9500
C53 C54 1.412(6)
C53 H53 0.9500
C54 C55 1.401(6)
C54 H54 0.9500
C55 H55 0.9500
C56 C57 1.385(7)
C56 C60 1.403(6)
C56 H56 0.9500
C57 C58 1.404(6)
C57 H57 0.9500
C58 C59 1.398(6)
C58 H58 0.9500
C59 C60 1.389(6)
C59 H59 0.9500
C60 H60 0.9500
O1 Si1 1.634(2)
O1 Si2 1.636(2)
O2 Si3 1.629(2)
O2 Si4 1.631(2)
O3 Si5 1.632(2)
O3 Si8 1.635(2)
O4 Si6 1.624(2)
O4 Si7 1.634(2)

loop_
_geom_torsion_atom_site_label_1
_geom_torsion_atom_site_label_2
_geom_torsion_atom_site_label_3
_geom_torsion_atom_site_label_4
_geom_torsion
Si1 C2 C3 Si4 -153.43(18)
Si3 C8 C9 Si2 151.53(18)
C19 Fe1 C11 C15 -74.6(3)
C13 Fe1 C11 C15 80.5(2)
C18 Fe1 C11 C15 -38.2(6)
C12 Fe1 C11 C15 117.1(3)
C14 Fe1 C11 C15 36.5(2)
C16 Fe1 C11 C15 -159.3(2)
C20 Fe1 C11 C15 -116.7(2)
C17 Fe1 C11 C15 165.6(4)
C19 Fe1 C11 C12 168.3(3)
C15 Fe1 C11 C12 -117.1(3)
C13 Fe1 C11 C12 -36.6(2)
C18 Fe1 C11 C12 -155.3(5)
C14 Fe1 C11 C12 -80.6(2)
C16 Fe1 C11 C12 83.6(3)
C20 Fe1 C11 C12 126.3(2)
C17 Fe1 C11 C12 48.5(5)
C19 Fe1 C11 Si1 46.6(3)
C15 Fe1 C11 Si1 121.2(3)
C13 Fe1 C11 Si1 -158.3(3)
C18 Fe1 C11 Si1 83.0(6)
C12 Fe1 C11 Si1 -121.7(3)
C14 Fe1 C11 Si1 157.7(3)
C16 Fe1 C11 Si1 -38.1(3)
C20 Fe1 C11 Si1 4.6(3)
C17 Fe1 C11 Si1 -73.2(4)
C15 C11 C12 C13 -0.1(4)
Si1 C11 C12 C13 -179.8(2)
Fe1 C11 C12 C13 58.9(2)
C15 C11 C12 Fe1 -59.1(2)
Si1 C11 C12 Fe1 121.2(3)
C19 Fe1 C12 C13 -158.2(5)
C15 Fe1 C12 C13 -81.6(2)
C18 Fe1 C12 C13 42.2(4)
C14 Fe1 C12 C13 -37.9(2)
C16 Fe1 C12 C13 122.8(2)
C20 Fe1 C12 C13 164.9(2)
C17 Fe1 C12 C13 79.9(3)
C11 Fe1 C12 C13 -120.6(3)
C19 Fe1 C12 C11 -37.6(7)
C15 Fe1 C12 C11 39.0(2)
C13 Fe1 C12 C11 120.6(3)
C18 Fe1 C12 C11 162.8(3)
C14 Fe1 C12 C11 82.7(2)
C16 Fe1 C12 C11 -116.6(2)
C20 Fe1 C12 C11 -74.5(3)
C17 Fe1 C12 C11 -159.5(2)
C11 C12 C13 C14 0.0(4)
Fe1 C12 C13 C14 59.2(2)
C11 C12 C13 Fe1 -59.3(2)
C19 Fe1 C13 C12 166.9(3)
C15 Fe1 C13 C12 81.5(2)
C18 Fe1 C13 C12 -160.5(2)
C14 Fe1 C13 C12 119.4(3)
C16 Fe1 C13 C12 -77.9(3)
C20 Fe1 C13 C12 -47.4(6)
C17 Fe1 C13 C12 -118.0(2)
C11 Fe1 C13 C12 37.3(2)
C19 Fe1 C13 C14 47.6(4)
C15 Fe1 C13 C14 -37.9(2)
C18 Fe1 C13 C14 80.1(3)
C12 Fe1 C13 C14 -119.4(3)
C16 Fe1 C13 C14 162.8(2)
C20 Fe1 C13 C14 -166.8(5)
C17 Fe1 C13 C14 122.6(2)
C11 Fe1 C13 C14 -82.0(2)
C12 C13 C14 C15 0.2(4)
Fe1 C13 C14 C15 59.6(2)
C12 C13 C14 Fe1 -59.4(2)
C19 Fe1 C14 C15 83.4(3)
C13 Fe1 C14 C15 -118.5(3)
C18 Fe1 C14 C15 125.2(2)
C12 Fe1 C14 C15 -81.2(2)
C16 Fe1 C14 C15 -169.1(4)
C20 Fe1 C14 C15 52.9(5)
C17 Fe1 C14 C15 165.1(2)
C11 Fe1 C14 C15 -36.9(2)
C19 Fe1 C14 C13 -158.1(2)
C15 Fe1 C14 C13 118.5(3)
C18 Fe1 C14 C13 -116.2(2)
C12 Fe1 C14 C13 37.3(2)
C16 Fe1 C14 C13 -50.5(6)
C20 Fe1 C14 C13 171.4(4)
C17 Fe1 C14 C13 -76.4(3)
C11 Fe1 C14 C13 81.6(2)
C13 C14 C15 C11 -0.3(4)
Fe1 C14 C15 C11 59.2(2)
C13 C14 C15 Fe1 -59.5(2)
C12 C11 C15 C14 0.2(4)
Si1 C11 C15 C14 180.0(2)
Fe1 C11 C15 C14 -58.9(2)
C12 C11 C15 Fe1 59.1(2)
Si1 C11 C15 Fe1 -121.2(3)
C19 Fe1 C15 C14 -114.0(3)
C13 Fe1 C15 C14 38.4(2)
C18 Fe1 C15 C14 -72.1(3)
C12 Fe1 C15 C14 82.0(2)
C16 Fe1 C15 C14 171.3(3)
C20 Fe1 C15 C14 -156.4(2)
C17 Fe1 C15 C14 -41.0(5)
C11 Fe1 C15 C14 121.1(3)
C19 Fe1 C15 C11 124.9(2)
C13 Fe1 C15 C11 -82.8(2)
C18 Fe1 C15 C11 166.7(2)
C12 Fe1 C15 C11 -39.1(2)
C14 Fe1 C15 C11 -121.1(3)
C16 Fe1 C15 C11 50.2(5)
C20 Fe1 C15 C11 82.5(3)
C17 Fe1 C15 C11 -162.1(4)
C19 Fe1 C16 C17 81.5(2)
C15 Fe1 C16 C17 164.4(3)
C13 Fe1 C16 C17 -72.8(3)
C18 Fe1 C16 C17 37.4(2)
C12 Fe1 C16 C17 -115.1(2)
C14 Fe1 C16 C17 -34.0(6)
C20 Fe1 C16 C17 119.8(3)
C11 Fe1 C16 C17 -159.1(2)
C19 Fe1 C16 C20 -38.3(3)
C15 Fe1 C16 C20 44.6(5)
C13 Fe1 C16 C20 167.4(3)
C18 Fe1 C16 C20 -82.5(3)
C12 Fe1 C16 C20 125.1(3)
C14 Fe1 C16 C20 -153.9(5)
C17 Fe1 C16 C20 -119.8(3)
C11 Fe1 C16 C20 81.1(3)
C20 C16 C17 C18 0.8(4)
Fe1 C16 C17 C18 -58.6(2)
C20 C16 C17 Fe1 59.4(2)
C19 Fe1 C17 C16 -81.5(3)
C15 Fe1 C17 C16 -161.2(4)
C13 Fe1 C17 C16 126.0(2)
C18 Fe1 C17 C16 -120.0(3)
C12 Fe1 C17 C16 84.2(3)
C14 Fe1 C17 C16 167.9(2)
C20 Fe1 C17 C16 -37.4(2)
C11 Fe1 C17 C16 49.0(5)
C19 Fe1 C17 C18 38.5(3)
C15 Fe1 C17 C18 -41.2(6)
C13 Fe1 C17 C18 -114.0(3)
C12 Fe1 C17 C18 -155.9(3)
C14 Fe1 C17 C18 -72.1(3)
C16 Fe1 C17 C18 120.0(3)
C20 Fe1 C17 C18 82.5(3)
C11 Fe1 C17 C18 169.0(4)
C16 C17 C18 C19 -0.8(4)
Fe1 C17 C18 C19 -59.5(2)
C16 C17 C18 Fe1 58.8(2)
C19 Fe1 C18 C17 -118.1(4)
C15 Fe1 C18 C17 165.1(2)
C13 Fe1 C18 C17 83.3(3)
C12 Fe1 C18 C17 53.6(5)
C14 Fe1 C18 C17 125.3(3)
C16 Fe1 C18 C17 -37.0(2)
C20 Fe1 C18 C17 -80.7(3)
C11 Fe1 C18 C17 -165.6(5)
C15 Fe1 C18 C19 -76.8(3)
C13 Fe1 C18 C19 -158.6(2)
C12 Fe1 C18 C19 171.7(3)
C14 Fe1 C18 C19 -116.6(3)
C16 Fe1 C18 C19 81.2(3)
C20 Fe1 C18 C19 37.4(3)
C17 Fe1 C18 C19 118.1(4)
C11 Fe1 C18 C19 -47.5(6)
C17 C18 C19 C20 0.4(4)
Fe1 C18 C19 C20 -59.7(3)
C17 C18 C19 Fe1 60.2(2)
C15 Fe1 C19 C20 -118.0(2)
C13 Fe1 C19 C20 166.0(3)
C18 Fe1 C19 C20 119.7(3)
C12 Fe1 C19 C20 -46.8(7)
C14 Fe1 C19 C20 -160.5(2)
C16 Fe1 C19 C20 38.1(2)
C17 Fe1 C19 C20 81.5(3)
C11 Fe1 C19 C20 -76.5(3)
C15 Fe1 C19 C18 122.3(3)
C13 Fe1 C19 C18 46.3(4)
C12 Fe1 C19 C18 -166.6(5)
C14 Fe1 C19 C18 79.8(3)
C16 Fe1 C19 C18 -81.6(3)
C20 Fe1 C19 C18 -119.7(3)
C17 Fe1 C19 C18 -38.2(2)
C11 Fe1 C19 C18 163.8(2)
C17 C16 C20 C19 -0.6(4)
Fe1 C16 C20 C19 59.1(3)
C17 C16 C20 Fe1 -59.7(3)
C18 C19 C20 C16 0.1(4)
Fe1 C19 C20 C16 -59.5(2)
C18 C19 C20 Fe1 59.6(3)
C19 Fe1 C20 C16 118.3(4)
C15 Fe1 C20 C16 -161.3(2)
C13 Fe1 C20 C16 -39.1(7)
C18 Fe1 C20 C16 80.8(3)
C12 Fe1 C20 C16 -76.0(3)
C14 Fe1 C20 C16 161.4(3)
C17 Fe1 C20 C16 37.0(2)
C11 Fe1 C20 C16 -118.0(3)
C15 Fe1 C20 C19 80.3(3)
C13 Fe1 C20 C19 -157.4(5)
C18 Fe1 C20 C19 -37.5(2)
C12 Fe1 C20 C19 165.6(2)
C14 Fe1 C20 C19 43.0(5)
C16 Fe1 C20 C19 -118.3(4)
C17 Fe1 C20 C19 -81.3(3)
C11 Fe1 C20 C19 123.6(2)
C30 Fe2 C21 C25 44.7(5)
C29 Fe2 C21 C25 -159.7(5)
C26 Fe2 C21 C25 80.9(3)
C22 Fe2 C21 C25 -116.9(3)
C28 Fe2 C21 C25 164.9(2)
C27 Fe2 C21 C25 123.4(2)
C24 Fe2 C21 C25 -36.9(2)
C23 Fe2 C21 C25 -80.5(2)
C30 Fe2 C21 C22 161.7(4)
C29 Fe2 C21 C22 -42.8(6)
C26 Fe2 C21 C22 -162.2(2)
C25 Fe2 C21 C22 116.9(3)
C28 Fe2 C21 C22 -78.1(3)
C27 Fe2 C21 C22 -119.6(2)
C24 Fe2 C21 C22 80.1(2)
C23 Fe2 C21 C22 36.4(2)
C30 Fe2 C21 Si2 -77.2(5)
C29 Fe2 C21 Si2 78.3(6)
C26 Fe2 C21 Si2 -41.0(3)
C25 Fe2 C21 Si2 -121.9(3)
C22 Fe2 C21 Si2 121.1(4)
C28 Fe2 C21 Si2 43.0(3)
C27 Fe2 C21 Si2 1.5(3)
C24 Fe2 C21 Si2 -158.8(3)
C23 Fe2 C21 Si2 157.5(3)
C25 C21 C22 C23 0.6(4)
Si2 C21 C22 C23 176.2(2)
Fe2 C21 C22 C23 -59.0(2)
C25 C21 C22 Fe2 59.6(2)
Si2 C21 C22 Fe2 -124.8(3)
C30 Fe2 C22 C23 -36.1(6)
C29 Fe2 C22 C23 -73.3(3)
C26 Fe2 C22 C23 164.7(4)
C25 Fe2 C22 C23 82.0(2)
C28 Fe2 C22 C23 -115.8(2)
C27 Fe2 C22 C23 -158.8(2)
C24 Fe2 C22 C23 37.9(2)
C21 Fe2 C22 C23 120.8(3)
C30 Fe2 C22 C21 -156.9(4)
C29 Fe2 C22 C21 165.8(2)
C26 Fe2 C22 C21 43.9(5)
C25 Fe2 C22 C21 -38.9(2)
C28 Fe2 C22 C21 123.4(2)
C27 Fe2 C22 C21 80.4(3)
C24 Fe2 C22 C21 -82.9(2)
C23 Fe2 C22 C21 -120.8(3)
C21 C22 C23 C24 -0.5(4)
Fe2 C22 C23 C24 -59.5(2)
C21 C22 C23 Fe2 59.0(2)
C30 Fe2 C23 C22 166.5(2)
C29 Fe2 C23 C22 125.2(2)
C26 Fe2 C23 C22 -162.7(4)
C25 Fe2 C23 C22 -81.1(2)
C28 Fe2 C23 C22 83.8(3)
C27 Fe2 C23 C22 51.8(5)
C24 Fe2 C23 C22 -119.1(3)
C21 Fe2 C23 C22 -37.2(2)
C30 Fe2 C23 C24 -74.4(3)
C29 Fe2 C23 C24 -115.8(2)
C26 Fe2 C23 C24 -43.7(5)
C25 Fe2 C23 C24 38.0(2)
C22 Fe2 C23 C24 119.1(3)
C28 Fe2 C23 C24 -157.2(2)
C27 Fe2 C23 C24 170.8(4)
C21 Fe2 C23 C24 81.8(2)
C22 C23 C24 C25 0.1(4)
Fe2 C23 C24 C25 -59.4(2)
C22 C23 C24 Fe2 59.5(2)
C30 Fe2 C24 C25 -118.0(2)
C29 Fe2 C24 C25 -159.6(2)
C26 Fe2 C24 C25 -77.4(3)
C22 Fe2 C24 C25 81.3(2)
C28 Fe2 C24 C25 171.2(3)
C27 Fe2 C24 C25 -50.2(6)
C23 Fe2 C24 C25 118.8(3)
C21 Fe2 C24 C25 36.9(2)
C30 Fe2 C24 C23 123.2(2)
C29 Fe2 C24 C23 81.6(3)
C26 Fe2 C24 C23 163.8(2)
C25 Fe2 C24 C23 -118.8(3)
C22 Fe2 C24 C23 -37.5(2)
C28 Fe2 C24 C23 52.5(5)
C27 Fe2 C24 C23 -168.9(5)
C21 Fe2 C24 C23 -81.9(2)
C23 C24 C25 C21 0.3(4)
Fe2 C24 C25 C21 -59.2(2)
C23 C24 C25 Fe2 59.5(2)
C22 C21 C25 C24 -0.5(4)
Si2 C21 C25 C24 -176.1(2)
Fe2 C21 C25 C24 59.0(2)
C22 C21 C25 Fe2 -59.5(2)
Si2 C21 C25 Fe2 125.0(3)
C30 Fe2 C25 C24 78.8(3)
C29 Fe2 C25 C24 45.4(4)
C26 Fe2 C25 C24 121.7(2)
C22 Fe2 C25 C24 -81.5(2)
C28 Fe2 C25 C24 -167.2(5)
C27 Fe2 C25 C24 162.4(2)
C23 Fe2 C25 C24 -38.0(2)
C21 Fe2 C25 C24 -120.8(3)
C30 Fe2 C25 C21 -160.4(2)
C29 Fe2 C25 C21 166.1(3)
C26 Fe2 C25 C21 -117.5(2)
C22 Fe2 C25 C21 39.3(2)
C28 Fe2 C25 C21 -46.5(6)
C27 Fe2 C25 C21 -76.8(3)
C24 Fe2 C25 C21 120.8(3)
C23 Fe2 C25 C21 82.8(2)
C30 Fe2 C26 C27 -119.4(3)
C29 Fe2 C26 C27 -81.5(3)
C25 Fe2 C26 C27 125.0(2)
C22 Fe2 C26 C27 50.2(5)
C28 Fe2 C26 C27 -37.9(3)
C24 Fe2 C26 C27 166.9(2)
C23 Fe2 C26 C27 -160.3(4)
C21 Fe2 C26 C27 82.5(3)
C29 Fe2 C26 C30 37.9(2)
C25 Fe2 C26 C30 -115.6(2)
C22 Fe2 C26 C30 169.6(3)
C28 Fe2 C26 C30 81.5(3)
C27 Fe2 C26 C30 119.4(3)
C24 Fe2 C26 C30 -73.7(3)
C23 Fe2 C26 C30 -40.9(5)
C21 Fe2 C26 C30 -158.1(2)
C30 C26 C27 C28 0.5(4)
Fe2 C26 C27 C28 59.6(3)
C30 C26 C27 Fe2 -59.2(2)
C30 Fe2 C27 C26 37.8(2)
C29 Fe2 C27 C26 81.7(3)
C25 Fe2 C27 C26 -74.2(3)
C22 Fe2 C27 C26 -159.6(2)
C28 Fe2 C27 C26 118.8(4)
C24 Fe2 C27 C26 -36.1(6)
C23 Fe2 C27 C26 162.9(4)
C21 Fe2 C27 C26 -116.3(2)
C30 Fe2 C27 C28 -81.0(3)
C29 Fe2 C27 C28 -37.1(3)
C26 Fe2 C27 C28 -118.8(4)
C25 Fe2 C27 C28 167.0(2)
C22 Fe2 C27 C28 81.6(3)
C24 Fe2 C27 C28 -154.8(5)
C23 Fe2 C27 C28 44.1(5)
C21 Fe2 C27 C28 124.9(3)
C26 C27 C28 C29 -0.5(4)
Fe2 C27 C28 C29 58.9(3)
C26 C27 C28 Fe2 -59.5(3)
C30 Fe2 C28 C29 -37.9(2)
C26 Fe2 C28 C29 -82.2(3)
C25 Fe2 C28 C29 -159.2(5)
C22 Fe2 C28 C29 121.5(2)
C27 Fe2 C28 C29 -119.9(4)
C24 Fe2 C28 C29 41.0(5)
C23 Fe2 C28 C29 78.4(3)
C21 Fe2 C28 C29 164.7(2)
C30 Fe2 C28 C27 82.0(3)
C29 Fe2 C28 C27 119.9(4)
C26 Fe2 C28 C27 37.7(3)
C25 Fe2 C28 C27 -39.2(6)
C22 Fe2 C28 C27 -118.6(3)
C24 Fe2 C28 C27 161.0(4)
C23 Fe2 C28 C27 -161.7(3)
C21 Fe2 C28 C27 -75.4(3)
C27 C28 C29 C30 0.4(4)
Fe2 C28 C29 C30 59.5(2)
C27 C28 C29 Fe2 -59.1(3)
C30 Fe2 C29 C28 118.9(4)
C26 Fe2 C29 C28 80.7(3)
C25 Fe2 C29 C28 166.1(3)
C22 Fe2 C29 C28 -79.1(3)
C27 Fe2 C29 C28 37.2(2)
C24 Fe2 C29 C28 -161.7(2)
C23 Fe2 C29 C28 -119.4(2)
C21 Fe2 C29 C28 -45.9(6)
C26 Fe2 C29 C30 -38.2(3)
C25 Fe2 C29 C30 47.3(5)
C22 Fe2 C29 C30 162.0(3)
C28 Fe2 C29 C30 -118.9(4)
C27 Fe2 C29 C30 -81.6(3)
C24 Fe2 C29 C30 79.4(3)
C23 Fe2 C29 C30 121.8(3)
C21 Fe2 C29 C30 -164.8(5)
C28 C29 C30 C26 -0.1(4)
Fe2 C29 C30 C26 59.9(2)
C28 C29 C30 Fe2 -60.0(3)
C27 C26 C30 C29 -0.2(4)
Fe2 C26 C30 C29 -59.9(2)
C27 C26 C30 Fe2 59.7(3)
C26 Fe2 C30 C29 118.6(4)
C25 Fe2 C30 C29 -158.8(3)
C22 Fe2 C30 C29 -49.5(6)
C28 Fe2 C30 C29 37.7(3)
C27 Fe2 C30 C29 81.4(3)
C24 Fe2 C30 C29 -117.2(3)
C23 Fe2 C30 C29 -76.5(3)
C21 Fe2 C30 C29 169.2(4)
C29 Fe2 C30 C26 -118.6(4)
C25 Fe2 C30 C26 82.5(3)
C22 Fe2 C30 C26 -168.1(4)
C28 Fe2 C30 C26 -81.0(3)
C27 Fe2 C30 C26 -37.3(2)
C24 Fe2 C30 C26 124.1(2)
C23 Fe2 C30 C26 164.8(2)
C21 Fe2 C30 C26 50.5(5)
Si5 C32 C33 Si6 -151.42(18)
Si7 C38 C39 Si8 150.68(18)
C47 Fe3 C41 C42 -46.5(7)
C50 Fe3 C41 C42 -161.5(2)
C46 Fe3 C41 C42 166.3(4)
C49 Fe3 C41 C42 -119.2(2)
C48 Fe3 C41 C42 -77.7(3)
C45 Fe3 C41 C42 117.2(3)
C44 Fe3 C41 C42 80.4(2)
C43 Fe3 C41 C42 36.8(2)
C47 Fe3 C41 C45 -163.7(6)
C50 Fe3 C41 C45 81.3(3)
C46 Fe3 C41 C45 49.1(5)
C49 Fe3 C41 C45 123.6(2)
C48 Fe3 C41 C45 165.1(3)
C44 Fe3 C41 C45 -36.8(2)
C42 Fe3 C41 C45 -117.2(3)
C43 Fe3 C41 C45 -80.4(2)
C47 Fe3 C41 Si5 74.9(7)
C50 Fe3 C41 Si5 -40.1(3)
C46 Fe3 C41 Si5 -72.3(5)
C49 Fe3 C41 Si5 2.2(3)
C48 Fe3 C41 Si5 43.7(3)
C45 Fe3 C41 Si5 -121.4(3)
C44 Fe3 C41 Si5 -158.2(3)
C42 Fe3 C41 Si5 121.5(3)
C43 Fe3 C41 Si5 158.3(3)
C45 C41 C42 C43 0.2(4)
Si5 C41 C42 C43 -179.8(3)
Fe3 C41 C42 C43 -59.1(2)
C45 C41 C42 Fe3 59.3(2)
Si5 C41 C42 Fe3 -120.8(3)
C47 Fe3 C42 C43 -74.3(3)
C50 Fe3 C42 C43 164.1(3)
C46 Fe3 C42 C43 -38.8(6)
C49 Fe3 C42 C43 -159.9(2)
C48 Fe3 C42 C43 -116.6(3)
C45 Fe3 C42 C43 81.3(2)
C44 Fe3 C42 C43 37.7(2)
C41 Fe3 C42 C43 120.4(3)
C47 Fe3 C42 C41 165.4(2)
C50 Fe3 C42 C41 43.7(5)
C46 Fe3 C42 C41 -159.2(5)
C49 Fe3 C42 C41 79.8(3)
C48 Fe3 C42 C41 123.0(3)
C45 Fe3 C42 C41 -39.1(2)
C44 Fe3 C42 C41 -82.7(2)
C43 Fe3 C42 C41 -120.4(3)
C41 C42 C43 C44 -0.2(4)
Fe3 C42 C43 C44 -59.4(2)
C41 C42 C43 Fe3 59.2(2)
C47 Fe3 C43 C42 125.7(2)
C50 Fe3 C43 C42 -160.3(5)
C46 Fe3 C43 C42 167.1(2)
C49 Fe3 C43 C42 48.5(5)
C48 Fe3 C43 C42 82.7(3)
C45 Fe3 C43 C42 -81.7(2)
C44 Fe3 C43 C42 -119.1(3)
C41 Fe3 C43 C42 -37.3(2)
C47 Fe3 C43 C44 -115.2(3)
C50 Fe3 C43 C44 -41.2(6)
C46 Fe3 C43 C44 -73.8(3)
C49 Fe3 C43 C44 167.7(4)
C48 Fe3 C43 C44 -158.2(2)
C45 Fe3 C43 C44 37.4(2)
C42 Fe3 C43 C44 119.1(3)
C41 Fe3 C43 C44 81.8(2)
C42 C43 C44 C45 0.1(4)
Fe3 C43 C44 C45 -59.4(2)
C42 C43 C44 Fe3 59.5(3)
C47 Fe3 C44 C45 -157.4(2)
C50 Fe3 C44 C45 -75.5(3)
C46 Fe3 C44 C45 -115.4(2)
C49 Fe3 C44 C45 -45.7(6)
C48 Fe3 C44 C45 170.0(3)
C42 Fe3 C44 C45 81.8(2)
C43 Fe3 C44 C45 119.4(3)
C41 Fe3 C44 C45 37.6(2)
C47 Fe3 C44 C43 83.2(3)
C50 Fe3 C44 C43 165.1(3)
C46 Fe3 C44 C43 125.2(3)
C49 Fe3 C44 C43 -165.1(5)
C48 Fe3 C44 C43 50.6(5)
C45 Fe3 C44 C43 -119.4(3)
C42 Fe3 C44 C43 -37.6(2)
C41 Fe3 C44 C43 -81.8(2)
C43 C44 C45 C41 0.0(4)
Fe3 C44 C45 C41 -59.4(2)
C43 C44 C45 Fe3 59.5(2)
C42 C41 C45 C44 -0.2(4)
Si5 C41 C45 C44 179.9(3)
Fe3 C41 C45 C44 59.3(2)
C42 C41 C45 Fe3 -59.5(2)
Si5 C41 C45 Fe3 120.6(3)
C47 Fe3 C45 C44 49.5(5)
C50 Fe3 C45 C44 123.0(2)
C46 Fe3 C45 C44 82.0(3)
C49 Fe3 C45 C44 163.6(2)
C48 Fe3 C45 C44 -165.8(5)
C42 Fe3 C45 C44 -81.3(2)
C43 Fe3 C45 C44 -37.6(2)
C41 Fe3 C45 C44 -120.2(3)
C47 Fe3 C45 C41 169.7(4)
C50 Fe3 C45 C41 -116.8(3)
C46 Fe3 C45 C41 -157.8(3)
C49 Fe3 C45 C41 -76.2(3)
C48 Fe3 C45 C41 -45.6(6)
C44 Fe3 C45 C41 120.2(3)
C42 Fe3 C45 C41 38.9(2)
C43 Fe3 C45 C41 82.6(2)
C47 Fe3 C46 C50 -120.1(4)
C49 Fe3 C46 C50 -37.6(3)
C48 Fe3 C46 C50 -81.9(3)
C45 Fe3 C46 C50 81.2(3)
C44 Fe3 C46 C50 123.3(3)
C42 Fe3 C46 C50 -166.0(5)
C43 Fe3 C46 C50 164.1(2)
C41 Fe3 C46 C50 46.4(5)
C50 Fe3 C46 C47 120.1(4)
C49 Fe3 C46 C47 82.5(3)
C48 Fe3 C46 C47 38.2(3)
C45 Fe3 C46 C47 -158.7(3)
C44 Fe3 C46 C47 -116.6(3)
C42 Fe3 C46 C47 -45.9(7)
C43 Fe3 C46 C47 -75.9(3)
C41 Fe3 C46 C47 166.5(4)
C50 C46 C47 C48 -0.3(5)
Fe3 C46 C47 C48 -59.8(3)
C50 C46 C47 Fe3 59.4(3)
C50 Fe3 C47 C46 -36.5(3)
C49 Fe3 C47 C46 -80.2(3)
C48 Fe3 C47 C46 -118.7(4)
C45 Fe3 C47 C46 46.4(6)
C44 Fe3 C47 C46 81.0(3)
C42 Fe3 C47 C46 164.9(3)
C43 Fe3 C47 C46 123.8(3)
C41 Fe3 C47 C46 -158.6(6)
C50 Fe3 C47 C48 82.2(3)
C46 Fe3 C47 C48 118.7(4)
C49 Fe3 C47 C48 38.5(3)
C45 Fe3 C47 C48 165.1(4)
C44 Fe3 C47 C48 -160.3(3)
C42 Fe3 C47 C48 -76.4(3)
C43 Fe3 C47 C48 -117.4(3)
C41 Fe3 C47 C48 -39.9(8)
C46 C47 C48 C49 0.0(4)
Fe3 C47 C48 C49 -59.9(3)
C46 C47 C48 Fe3 59.9(3)
C47 Fe3 C48 C49 117.8(4)
C50 Fe3 C48 C49 37.5(3)
C46 Fe3 C48 C49 80.2(3)
C45 Fe3 C48 C49 -39.4(6)
C44 Fe3 C48 C49 163.3(3)
C42 Fe3 C48 C49 -117.7(3)
C43 Fe3 C48 C49 -160.6(2)
C41 Fe3 C48 C49 -74.9(3)
C50 Fe3 C48 C47 -80.3(3)
C46 Fe3 C48 C47 -37.7(3)
C49 Fe3 C48 C47 -117.8(4)
C45 Fe3 C48 C47 -157.3(5)
C44 Fe3 C48 C47 45.5(5)
C42 Fe3 C48 C47 124.5(3)
C43 Fe3 C48 C47 81.6(3)
C41 Fe3 C48 C47 167.2(3)
C47 C48 C49 C50 0.3(4)
Fe3 C48 C49 C50 -59.5(3)
C47 C48 C49 Fe3 59.8(3)
C47 Fe3 C49 C50 80.5(3)
C46 Fe3 C49 C50 36.8(3)
C48 Fe3 C49 C50 119.1(4)
C45 Fe3 C49 C50 -74.0(3)
C44 Fe3 C49 C50 -39.5(6)
C42 Fe3 C49 C50 -158.9(3)
C43 Fe3 C49 C50 166.0(4)
C41 Fe3 C49 C50 -116.2(3)
C47 Fe3 C49 C48 -38.6(3)
C50 Fe3 C49 C48 -119.1(4)
C46 Fe3 C49 C48 -82.3(3)
C45 Fe3 C49 C48 166.9(2)
C44 Fe3 C49 C48 -158.6(4)
C42 Fe3 C49 C48 82.1(3)
C43 Fe3 C49 C48 47.0(5)
C41 Fe3 C49 C48 124.8(3)
C47 C46 C50 C49 0.5(5)
Fe3 C46 C50 C49 59.6(3)
C47 C46 C50 Fe3 -59.1(3)
C48 C49 C50 C46 -0.5(4)
Fe3 C49 C50 C46 -59.9(3)
C48 C49 C50 Fe3 59.4(3)
C47 Fe3 C50 C46 37.3(3)
C49 Fe3 C50 C46 119.6(4)
C48 Fe3 C50 C46 81.6(3)
C45 Fe3 C50 C46 -115.7(3)
C44 Fe3 C50 C46 -74.7(3)
C42 Fe3 C50 C46 169.8(3)
C43 Fe3 C50 C46 -43.6(6)
C41 Fe3 C50 C46 -158.6(2)
C47 Fe3 C50 C49 -82.3(3)
C46 Fe3 C50 C49 -119.6(4)
C48 Fe3 C50 C49 -38.0(3)
C45 Fe3 C50 C49 124.8(3)
C44 Fe3 C50 C49 165.7(2)
C42 Fe3 C50 C49 50.2(5)
C43 Fe3 C50 C49 -163.2(4)
C41 Fe3 C50 C49 81.9(3)
C59 Fe4 C51 C52 82.1(3)
C60 Fe4 C51 C52 124.5(2)
C56 Fe4 C51 C52 166.5(2)
C57 Fe4 C51 C52 -160.2(5)
C55 Fe4 C51 C52 -116.9(3)
C54 Fe4 C51 C52 -80.3(2)
C58 Fe4 C51 C52 47.3(5)
C53 Fe4 C51 C52 -36.8(2)
C59 Fe4 C51 C55 -161.0(3)
C60 Fe4 C51 C55 -118.6(3)
C56 Fe4 C51 C55 -76.6(3)
C57 Fe4 C51 C55 -43.3(6)
C52 Fe4 C51 C55 116.9(3)
C54 Fe4 C51 C55 36.6(2)
C58 Fe4 C51 C55 164.2(4)
C53 Fe4 C51 C55 80.1(2)
C59 Fe4 C51 Si8 -39.4(3)
C60 Fe4 C51 Si8 3.0(3)
C56 Fe4 C51 Si8 45.0(3)
C57 Fe4 C51 Si8 78.3(6)
C55 Fe4 C51 Si8 121.6(4)
C52 Fe4 C51 Si8 -121.5(3)
C54 Fe4 C51 Si8 158.2(3)
C58 Fe4 C51 Si8 -74.2(5)
C53 Fe4 C51 Si8 -158.3(3)
C55 C51 C52 C53 -0.2(4)
Si8 C51 C52 C53 -176.2(2)
Fe4 C51 C52 C53 58.9(2)
C55 C51 C52 Fe4 -59.1(2)
Si8 C51 C52 Fe4 124.9(3)
C59 Fe4 C52 C51 -117.0(2)
C60 Fe4 C52 C51 -75.7(3)
C56 Fe4 C52 C51 -41.1(6)
C57 Fe4 C52 C51 165.4(3)
C55 Fe4 C52 C51 39.4(2)
C54 Fe4 C52 C51 83.1(2)
C58 Fe4 C52 C51 -159.7(2)
C53 Fe4 C52 C51 121.1(3)
C59 Fe4 C52 C53 121.9(3)
C60 Fe4 C52 C53 163.2(3)
C56 Fe4 C52 C53 -162.2(5)
C57 Fe4 C52 C53 44.3(5)
C55 Fe4 C52 C53 -81.7(3)
C54 Fe4 C52 C53 -38.0(2)
C58 Fe4 C52 C53 79.2(3)
C51 Fe4 C52 C53 -121.1(3)
C51 C52 C53 C54 0.1(4)
Fe4 C52 C53 C54 59.5(2)
C51 C52 C53 Fe4 -59.4(2)
C59 Fe4 C53 C54 163.4(3)
C60 Fe4 C53 C54 -168.5(5)
C56 Fe4 C53 C54 49.7(5)
C57 Fe4 C53 C54 81.0(3)
C55 Fe4 C53 C54 -37.4(2)
C52 Fe4 C53 C54 -118.4(4)
C58 Fe4 C53 C54 123.0(3)
C51 Fe4 C53 C54 -81.9(3)
C59 Fe4 C53 C52 -78.2(3)
C60 Fe4 C53 C52 -50.1(7)
C56 Fe4 C53 C52 168.1(4)
C57 Fe4 C53 C52 -160.6(2)
C55 Fe4 C53 C52 81.0(2)
C54 Fe4 C53 C52 118.4(4)
C58 Fe4 C53 C52 -118.6(2)
C51 Fe4 C53 C52 36.5(2)
C52 C53 C54 C55 0.1(4)
Fe4 C53 C54 C55 59.5(3)
C52 C53 C54 Fe4 -59.4(2)
C59 Fe4 C54 C55 -165.4(4)
C60 Fe4 C54 C55 51.8(5)
C56 Fe4 C54 C55 82.8(3)
C57 Fe4 C54 C55 124.2(3)
C52 Fe4 C54 C55 -81.1(2)
C58 Fe4 C54 C55 165.2(2)
C53 Fe4 C54 C55 -119.4(3)
C51 Fe4 C54 C55 -37.4(2)
C59 Fe4 C54 C53 -46.0(6)
C60 Fe4 C54 C53 171.2(4)
C56 Fe4 C54 C53 -157.8(3)
C57 Fe4 C54 C53 -116.4(3)
C55 Fe4 C54 C53 119.4(3)
C52 Fe4 C54 C53 38.3(2)
C58 Fe4 C54 C53 -75.4(3)
C51 Fe4 C54 C53 82.0(3)
C53 C54 C55 C51 -0.2(4)
Fe4 C54 C55 C51 59.3(2)
C53 C54 C55 Fe4 -59.6(3)
C52 C51 C55 C54 0.3(4)
Si8 C51 C55 C54 176.3(3)
Fe4 C51 C55 C54 -59.1(3)
C52 C51 C55 Fe4 59.3(2)
Si8 C51 C55 Fe4 -124.7(3)
C59 Fe4 C55 C54 167.5(4)
C60 Fe4 C55 C54 -158.2(2)
C56 Fe4 C55 C54 -115.6(3)
C57 Fe4 C55 C54 -74.2(3)
C52 Fe4 C55 C54 81.9(3)
C58 Fe4 C55 C54 -39.9(6)
C53 Fe4 C55 C54 37.6(2)
C51 Fe4 C55 C54 120.6(3)
C59 Fe4 C55 C51 46.9(5)
C60 Fe4 C55 C51 81.2(3)
C56 Fe4 C55 C51 123.8(3)
C57 Fe4 C55 C51 165.2(2)
C52 Fe4 C55 C51 -38.7(2)
C54 Fe4 C55 C51 -120.6(3)
C58 Fe4 C55 C51 -160.5(5)
C53 Fe4 C55 C51 -83.0(2)
C59 Fe4 C56 C57 -81.3(3)
C60 Fe4 C56 C57 -118.7(4)
C55 Fe4 C56 C57 122.2(3)
C52 Fe4 C56 C57 -163.4(5)
C54 Fe4 C56 C57 79.6(3)
C58 Fe4 C56 C57 -37.6(2)
C53 Fe4 C56 C57 44.5(5)
C51 Fe4 C56 C57 164.8(2)
C59 Fe4 C56 C60 37.4(3)
C57 Fe4 C56 C60 118.7(4)
C55 Fe4 C56 C60 -119.1(3)
C52 Fe4 C56 C60 -44.7(6)
C54 Fe4 C56 C60 -161.7(3)
C58 Fe4 C56 C60 81.1(3)
C53 Fe4 C56 C60 163.2(4)
C51 Fe4 C56 C60 -76.5(3)
C60 C56 C57 C58 0.0(4)
Fe4 C56 C57 C58 59.7(3)
C60 C56 C57 Fe4 -59.7(3)
C59 Fe4 C57 C56 81.7(3)
C60 Fe4 C57 C56 38.1(3)
C55 Fe4 C57 C56 -77.1(3)
C52 Fe4 C57 C56 168.5(3)
C54 Fe4 C57 C56 -117.7(3)
C58 Fe4 C57 C56 119.5(4)
C53 Fe4 C57 C56 -159.8(2)
C51 Fe4 C57 C56 -43.8(6)
C59 Fe4 C57 C58 -37.8(3)
C60 Fe4 C57 C58 -81.4(3)
C56 Fe4 C57 C58 -119.5(4)
C55 Fe4 C57 C58 163.4(3)
C52 Fe4 C57 C58 49.0(5)
C54 Fe4 C57 C58 122.8(3)
C53 Fe4 C57 C58 80.7(3)
C51 Fe4 C57 C58 -163.3(5)
C56 C57 C58 C59 -0.4(4)
Fe4 C57 C58 C59 59.1(3)
C56 C57 C58 Fe4 -59.6(3)
C60 Fe4 C58 C59 -37.6(2)
C56 Fe4 C58 C59 -81.6(3)
C57 Fe4 C58 C59 -118.8(4)
C55 Fe4 C58 C59 -164.4(5)
C52 Fe4 C58 C59 82.5(3)
C54 Fe4 C58 C59 165.7(2)
C53 Fe4 C58 C59 124.6(3)
C51 Fe4 C58 C59 48.6(5)
C59 Fe4 C58 C57 118.8(4)
C60 Fe4 C58 C57 81.2(3)
C56 Fe4 C58 C57 37.2(3)
C55 Fe4 C58 C57 -45.6(6)
C52 Fe4 C58 C57 -158.7(3)
C54 Fe4 C58 C57 -75.5(3)
C53 Fe4 C58 C57 -116.6(3)
C51 Fe4 C58 C57 167.4(4)
C57 C58 C59 C60 0.7(4)
Fe4 C58 C59 C60 59.9(3)
C57 C58 C59 Fe4 -59.2(3)
C56 Fe4 C59 C60 -37.8(3)
C57 Fe4 C59 C60 -81.2(3)
C55 Fe4 C59 C60 47.4(5)
C52 Fe4 C59 C60 124.6(3)
C54 Fe4 C59 C60 -158.1(4)
C58 Fe4 C59 C60 -119.1(4)
C53 Fe4 C59 C60 167.2(3)
C51 Fe4 C59 C60 81.8(3)
C60 Fe4 C59 C58 119.1(4)
C56 Fe4 C59 C58 81.3(3)
C57 Fe4 C59 C58 37.9(3)
C55 Fe4 C59 C58 166.5(4)
C52 Fe4 C59 C58 -116.3(3)
C54 Fe4 C59 C58 -39.1(6)
C53 Fe4 C59 C58 -73.7(3)
C51 Fe4 C59 C58 -159.1(2)
C58 C59 C60 C56 -0.7(4)
Fe4 C59 C60 C56 59.4(3)
C58 C59 C60 Fe4 -60.2(3)
C57 C56 C60 C59 0.5(4)
Fe4 C56 C60 C59 -59.5(3)
C57 C56 C60 Fe4 60.0(3)
C56 Fe4 C60 C59 119.2(4)
C57 Fe4 C60 C59 81.6(3)
C55 Fe4 C60 C59 -160.6(2)
C52 Fe4 C60 C59 -75.4(3)
C54 Fe4 C60 C59 162.2(4)
C58 Fe4 C60 C59 37.7(3)
C53 Fe4 C60 C59 -36.8(7)
C51 Fe4 C60 C59 -117.1(3)
C59 Fe4 C60 C56 -119.2(4)
C57 Fe4 C60 C56 -37.6(3)
C55 Fe4 C60 C56 80.2(3)
C52 Fe4 C60 C56 165.4(3)
C54 Fe4 C60 C56 43.0(6)
C58 Fe4 C60 C56 -81.5(3)
C53 Fe4 C60 C56 -156.1(5)
C51 Fe4 C60 C56 123.7(3)
Si2 O1 Si1 C11 -50.9(3)
Si2 O1 Si1 C1 -169.4(3)
Si2 O1 Si1 C2 71.4(3)
C15 C11 Si1 O1 -100.2(3)
C12 C11 Si1 O1 79.4(3)
Fe1 C11 Si1 O1 169.76(18)
C15 C11 Si1 C1 16.3(3)
C12 C11 Si1 C1 -164.1(3)
Fe1 C11 Si1 C1 -73.8(3)
C15 C11 Si1 C2 140.8(3)
C12 C11 Si1 C2 -39.5(3)
Fe1 C11 Si1 C2 50.8(3)
C3 C2 Si1 O1 70.5(3)
C3 C2 Si1 C11 -168.8(2)
C3 C2 Si1 C1 -45.3(3)
Si1 O1 Si2 C21 45.3(3)
Si1 O1 Si2 C9 -74.0(3)
Si1 O1 Si2 C10 166.9(3)
C25 C21 Si2 O1 65.4(3)
C22 C21 Si2 O1 -109.2(3)
Fe2 C21 Si2 O1 158.5(2)
C25 C21 Si2 C9 -174.8(3)
C22 C21 Si2 C9 10.6(3)
Fe2 C21 Si2 C9 -81.8(2)
C25 C21 Si2 C10 -50.6(3)
C22 C21 Si2 C10 134.8(3)
Fe2 C21 Si2 C10 42.4(3)
C8 C9 Si2 O1 -67.0(3)
C8 C9 Si2 C21 173.9(2)
C8 C9 Si2 C10 48.2(3)
Si4 O2 Si3 C6 50.9(4)
Si4 O2 Si3 C7 172.6(4)
Si4 O2 Si3 C8 -67.3(4)
C9 C8 Si3 O2 -69.3(3)
C9 C8 Si3 C6 171.3(2)
C9 C8 Si3 C7 47.4(3)
Si3 O2 Si4 C5 -50.5(4)
Si3 O2 Si4 C4 -171.2(4)
Si3 O2 Si4 C3 68.4(4)
C2 C3 Si4 O2 67.3(3)
C2 C3 Si4 C5 -171.7(2)
C2 C3 Si4 C4 -48.4(3)
Si8 O3 Si5 C41 -47.7(3)
Si8 O3 Si5 C31 -165.2(3)
Si8 O3 Si5 C32 74.9(3)
C42 C41 Si5 O3 -94.6(3)
C45 C41 Si5 O3 85.4(3)
Fe3 C41 Si5 O3 175.19(18)
C42 C41 Si5 C31 20.8(4)
C45 C41 Si5 C31 -159.3(3)
Fe3 C41 Si5 C31 -69.5(3)
C42 C41 Si5 C32 146.2(3)
C45 C41 Si5 C32 -33.9(3)
Fe3 C41 Si5 C32 56.0(3)
C33 C32 Si5 O3 67.8(3)
C33 C32 Si5 C41 -171.9(2)
C33 C32 Si5 C31 -48.1(3)
Si7 O4 Si6 C34 -168.3(4)
Si7 O4 Si6 C35 -48.2(4)
Si7 O4 Si6 C33 71.4(4)
C32 C33 Si6 O4 67.1(3)
C32 C33 Si6 C34 -49.2(3)
C32 C33 Si6 C35 -171.9(2)
Si6 O4 Si7 C37 172.3(4)
Si6 O4 Si7 C36 50.2(4)
Si6 O4 Si7 C38 -68.2(4)
C39 C38 Si7 O4 -69.9(3)
C39 C38 Si7 C37 46.6(3)
C39 C38 Si7 C36 171.3(2)
Si5 O3 Si8 C51 42.1(3)
Si5 O3 Si8 C40 163.9(3)
Si5 O3 Si8 C39 -76.9(3)
C52 C51 Si8 O3 62.9(3)
C55 C51 Si8 O3 -112.2(3)
Fe4 C51 Si8 O3 155.5(2)
C52 C51 Si8 C40 -52.8(4)
C55 C51 Si8 C40 132.1(3)
Fe4 C51 Si8 C40 39.8(3)
C52 C51 Si8 C39 -178.0(3)
C55 C51 Si8 C39 6.8(3)
Fe4 C51 Si8 C39 -85.5(3)
C38 C39 Si8 O3 -66.8(3)
C38 C39 Si8 C51 175.1(2)
C38 C39 Si8 C40 48.2(3)
